data_4342918
loop_
_publ_author_name
'Konarev, Dmitri V.'
'Troyanov, Sergey I.'
'Ustimenko, Kseniya A.'
'Nakano, Yoshiaki'
'Shestakov, Alexander F.'
'Otsuka, Akihiro'
'Yamochi, Hideki'
'Saito, Gunzi'
'Lyubovskaya, Rimma N.'

_publ_section_title
;
 Formation of {Co(dppe)}2{\m2-\h(2):\h(2)-\h(2):\h(2)-[(C60)2]} Dimers
 Bonded by Single C-C Bonds and Bridging \h(2)-Coordinated Cobalt Atoms.
;
_journal_issue 10
_journal_name_full 'Inorganic chemistry'
_journal_page_first 4597
_journal_page_last 4599
_journal_paper_doi 10.1021/acs.inorgchem.5b00637
_journal_volume 54
_journal_year 2015
_chemical_formula_moiety '(C172 H48 Co2 P4), 3(C6 H4 Cl2)'
_chemical_formula_sum 'C190 H60 Cl6 Co2 P4'
_chemical_formula_weight 2796.82
_space_group_crystal_system triclinic
_space_group_IT_number 2
_space_group_name_Hall '-P 1'
_space_group_name_H-M_alt 'P -1'
_symmetry_space_group_name_Hall '-P 1'
_symmetry_space_group_name_H-M 'P -1'
_atom_sites_solution_hydrogens geom
_audit_creation_method SHELXL-2014/7
_cell_angle_alpha 99.756(5)
_cell_angle_beta 93.345(9)
_cell_angle_gamma 102.701(8)
_cell_formula_units_Z 2
_cell_length_a 17.145(1)
_cell_length_b 17.552(1)
_cell_length_c 19.776(1)
_cell_measurement_reflns_used 38000
_cell_measurement_temperature 100(2)
_cell_measurement_theta_max 30
_cell_measurement_theta_min 5
_cell_volume 5693.2(6)
_computing_cell_refinement XDS
_computing_data_collection XDS
_computing_data_reduction XDS
_computing_structure_refinement 'SHELXL-2014/7 (Sheldrick, 2014)'
_computing_structure_solution SHELXD
_diffrn_ambient_temperature 100(2)
_diffrn_measured_fraction_theta_full 0.904
_diffrn_measured_fraction_theta_max 0.819
_diffrn_measurement_device_type MAR225
_diffrn_measurement_method CCD
_diffrn_radiation_type synchrotron
_diffrn_radiation_wavelength 0.81036
_diffrn_reflns_av_R_equivalents 0.0219
_diffrn_reflns_av_unetI/netI 0.0186
_diffrn_reflns_laue_measured_fraction_full 0.904
_diffrn_reflns_laue_measured_fraction_max 0.819
_diffrn_reflns_limit_h_max 22
_diffrn_reflns_limit_h_min -22
_diffrn_reflns_limit_k_max 24
_diffrn_reflns_limit_k_min -24
_diffrn_reflns_limit_l_max 27
_diffrn_reflns_limit_l_min -27
_diffrn_reflns_number 104876
_diffrn_reflns_point_group_measured_fraction_full 0.904
_diffrn_reflns_point_group_measured_fraction_max 0.819
_diffrn_reflns_theta_full 28.800
_diffrn_reflns_theta_max 34.793
_diffrn_reflns_theta_min 1.395
_diffrn_source 'BL 14.2 PSF, BESSY, Berlin, Germany'
_exptl_absorpt_coefficient_mu 0.793
_exptl_absorpt_correction_type none
_exptl_crystal_colour black
_exptl_crystal_density_diffrn 1.631
_exptl_crystal_description plate
_exptl_crystal_F_000 2832
_exptl_crystal_size_max 0.04
_exptl_crystal_size_mid 0.04
_exptl_crystal_size_min 0.01
_refine_diff_density_max 1.194
_refine_diff_density_min -1.014
_refine_diff_density_rms 0.095
_refine_ls_extinction_method none
_refine_ls_goodness_of_fit_ref 1.001
_refine_ls_hydrogen_treatment constr
_refine_ls_matrix_type full
_refine_ls_number_parameters 2307
_refine_ls_number_reflns 27263
_refine_ls_number_restraints 84
_refine_ls_restrained_S_all 1.003
_refine_ls_R_factor_all 0.0869
_refine_ls_R_factor_gt 0.0787
_refine_ls_shift/su_max 0.018
_refine_ls_shift/su_mean 0.000
_refine_ls_structure_factor_coef Fsqd
_refine_ls_weighting_details 'w=1/[\s^2^(Fo^2^)+(0.0700P)^2^+19.5000P] where P=(Fo^2^+2Fc^2^)/3'
_refine_ls_weighting_scheme calc
_refine_ls_wR_factor_gt 0.1883
_refine_ls_wR_factor_ref 0.1950
_reflns_Friedel_coverage 0.000
_reflns_number_gt 24261
_reflns_number_total 27263
_reflns_threshold_expression 'I > 2\s(I)'
_cod_data_source_file ic5b00637_si_002.cif
_cod_data_source_block CODPPE
_cod_depositor_comments 'Adding full bibliography for 4342918.cif.'
_cod_database_code 4342918
_shelx_shelxl_version_number 2014/7
_shelx_space_group_comment
;
The symmetry employed for this shelxl refinement is uniquely defined
by the following loop, which should always be used as a source of
symmetry information in preference to the above space-group names.
They are only intended as comments.
;
_shelx_estimated_absorpt_t_min 0.978
_shelx_estimated_absorpt_t_max 0.994

loop_
_space_group_symop_operation_xyz
'x, y, z'
'-x, -y, -z'

loop_
_atom_site_label
_atom_site_type_symbol
_atom_site_fract_x
_atom_site_fract_y
_atom_site_fract_z
_atom_site_U_iso_or_equiv
_atom_site_adp_type
_atom_site_occupancy
_atom_site_site_symmetry_order
_atom_site_calc_flag
_atom_site_refinement_flags_posn
_atom_site_refinement_flags_adp
_atom_site_refinement_flags_occupancy
_atom_site_disorder_assembly
_atom_site_disorder_group
Co1 Co 0.85035(2) 0.37865(3) -0.09635(2) 0.02499(10) Uani 1 1 d . . . . .
Co1A Co 0.51237(2) 0.82664(3) 0.52967(2) 0.02817(11) Uani 1 1 d . . . . .
P1 P 0.80183(5) 0.24728(5) -0.14496(5) 0.02846(17) Uani 1 1 d . . . . .
P2 P 0.74526(5) 0.40257(6) -0.15826(5) 0.03140(19) Uani 1 1 d . . . . .
P1A P 0.43521(5) 0.70003(6) 0.50493(5) 0.03183(19) Uani 1 1 d . . . . .
P2A P 0.58509(5) 0.77867(6) 0.60508(5) 0.03287(19) Uani 1 1 d . . . . .
Cl1 Cl 0.99936(9) 0.68727(9) 0.55707(9) 0.0722(4) Uani 1 1 d . . . . .
Cl2 Cl 0.98145(9) 0.81000(11) 0.46113(7) 0.0718(4) Uani 1 1 d . . . . .
Cl3 Cl 1.02673(10) 0.88423(11) 0.85902(8) 0.0797(4) Uani 1 1 d . . . . .
Cl4 Cl 0.92156(10) 1.00438(10) 0.91064(12) 0.0939(6) Uani 1 1 d . . . . .
Cl5 Cl 0.44821(10) 0.35917(9) 0.18012(8) 0.0762(4) Uani 1 1 d . . . . .
Cl6 Cl 0.32774(10) 0.31818(12) 0.04408(9) 0.0819(5) Uani 1 1 d . . . . .
C1 C 0.94227(18) 0.51513(19) 0.01360(17) 0.0265(6) Uani 1 1 d . . . . .
C2 C 0.92564(19) 0.5899(2) 0.05198(18) 0.0290(6) Uani 1 1 d . . . . .
C3 C 0.84203(19) 0.5874(2) 0.04718(18) 0.0304(7) Uani 1 1 d . . . . .
C4 C 0.80031(19) 0.5084(2) 0.01604(18) 0.0300(6) Uani 1 1 d . . . . .
C5 C 0.85681(19) 0.4594(2) -0.00453(18) 0.0303(7) Uani 1 1 d . . . . .
C6 C 0.83980(19) 0.3791(2) 0.00875(18) 0.0306(7) Uani 1 1 d . . . . .
C7 C 0.9009(2) 0.3536(2) 0.05016(18) 0.0303(6) Uani 1 1 d . . . . .
C8 C 0.97842(19) 0.4028(2) 0.07241(18) 0.0302(7) Uani 1 1 d . . . . .
C9 C 1.00840(18) 0.4814(2) 0.05078(17) 0.0280(6) Uani 1 1 d . . . . .
C10 C 1.05555(18) 0.5337(2) 0.11778(19) 0.0317(7) Uani 1 1 d . . . . .
C11 C 1.04297(18) 0.6111(2) 0.14267(19) 0.0306(7) Uani 1 1 d . . . . .
C12 C 0.97565(18) 0.6378(2) 0.11053(18) 0.0297(7) Uani 1 1 d . . . . .
C13 C 0.9405(2) 0.6826(2) 0.1619(2) 0.0331(7) Uani 1 1 d . . . . .
C14 C 0.8588(2) 0.6829(2) 0.1553(2) 0.0358(8) Uani 1 1 d . . . . .
C15 C 0.8092(2) 0.6352(2) 0.0971(2) 0.0350(8) Uani 1 1 d . . . . .
C16 C 0.7309(2) 0.6014(2) 0.1188(2) 0.0374(8) Uani 1 1 d . . . . .
C17 C 0.69107(19) 0.5238(2) 0.0899(2) 0.0355(7) Uani 1 1 d . . . . .
C18 C 0.72450(19) 0.4763(2) 0.03800(18) 0.0327(7) Uani 1 1 d . . . . .
C19 C 0.7076(2) 0.3953(2) 0.0492(2) 0.0349(7) Uani 1 1 d . . . . .
C20 C 0.7638(2) 0.3498(2) 0.03812(19) 0.0332(7) Uani 1 1 d . . . . .
C21 C 0.7787(2) 0.3012(2) 0.0865(2) 0.0339(7) Uani 1 1 d . . . . .
C22 C 0.8625(2) 0.3036(2) 0.0944(2) 0.0338(7) Uani 1 1 d . . . . .
C23 C 0.9005(2) 0.3010(2) 0.1581(2) 0.0376(8) Uani 1 1 d . . . . .
C24 C 0.9776(2) 0.3507(2) 0.1810(2) 0.0374(8) Uani 1 1 d . . . . .
C25 C 1.0146(2) 0.4021(2) 0.13874(19) 0.0325(7) Uani 1 1 d . . . . .
C26 C 1.05751(19) 0.4817(2) 0.16713(19) 0.0314(7) Uani 1 1 d . . . . .
C27 C 1.0614(2) 0.5085(2) 0.2391(2) 0.0374(8) Uani 1 1 d . . . . .
C28 C 1.0527(2) 0.5886(2) 0.2638(2) 0.0373(8) Uani 1 1 d . . . . .
C29 C 1.0395(2) 0.6360(2) 0.21821(19) 0.0353(7) Uani 1 1 d . . . . .
C30 C 0.9799(2) 0.6820(2) 0.2274(2) 0.0364(8) Uani 1 1 d . . . . .
C31 C 0.9359(2) 0.6810(2) 0.2863(2) 0.0411(8) Uani 1 1 d . . . . .
C32 C 0.8525(2) 0.6799(2) 0.2791(2) 0.0410(8) Uani 1 1 d . . . . .
C33 C 0.8138(2) 0.6805(2) 0.2147(2) 0.0390(8) Uani 1 1 d . . . . .
C34 C 0.7355(2) 0.6309(2) 0.1923(2) 0.0397(9) Uani 1 1 d . . . . .
C35 C 0.6967(2) 0.5800(2) 0.2346(2) 0.0405(8) Uani 1 1 d . . . . .
C36 C 0.6546(2) 0.5004(2) 0.2054(2) 0.0365(8) Uani 1 1 d . . . . .
C37 C 0.65204(19) 0.4718(2) 0.1332(2) 0.0387(8) Uani 1 1 d . . . . .
C38 C 0.6616(2) 0.3922(2) 0.1091(2) 0.0373(8) Uani 1 1 d . . . . .
C39 C 0.6737(2) 0.3433(2) 0.1540(2) 0.0391(8) Uani 1 1 d . . . . .
C40 C 0.7329(2) 0.2965(2) 0.1448(2) 0.0376(8) Uani 1 1 d . . . . .
C41 C 0.7729(2) 0.2957(2) 0.2104(2) 0.0403(8) Uani 1 1 d . . . . .
C42 C 0.8545(2) 0.2974(2) 0.2173(2) 0.0406(9) Uani 1 1 d . . . . .
C43 C 0.9045(3) 0.3456(3) 0.2766(2) 0.0424(9) Uani 1 1 d . . . . .
C44 C 0.9818(2) 0.3792(2) 0.2540(2) 0.0402(8) Uani 1 1 d . . . . .
C45 C 1.0225(2) 0.4567(3) 0.2823(2) 0.0400(8) Uani 1 1 d . . . . .
C46 C 0.9887(2) 0.5047(3) 0.33441(19) 0.0414(9) Uani 1 1 d . . . . .
C47 C 1.0061(2) 0.5853(3) 0.3234(2) 0.0414(9) Uani 1 1 d . . . . .
C48 C 0.9509(2) 0.6319(3) 0.3345(2) 0.0421(8) Uani 1 1 d . . . . .
C49 C 0.8731(3) 0.5979(3) 0.3575(2) 0.0446(9) Uani 1 1 d . . . . .
C50 C 0.8134(2) 0.6293(3) 0.3226(2) 0.0413(8) Uani 1 1 d . . . . .
C51 C 0.7355(3) 0.5783(3) 0.2997(2) 0.0445(9) Uani 1 1 d . . . . .
C52 C 0.7194(2) 0.4986(3) 0.3128(2) 0.0427(9) Uani 1 1 d . . . . .
C53 C 0.6676(2) 0.4482(3) 0.2522(2) 0.0423(9) Uani 1 1 d . . . . .
C54 C 0.6775(2) 0.3733(2) 0.2295(2) 0.0426(9) Uani 1 1 d . . . . .
C55 C 0.7375(2) 0.3416(2) 0.2612(2) 0.0416(9) Uani 1 1 d . . . . .
C56 C 0.7875(2) 0.3907(3) 0.3201(2) 0.0439(9) Uani 1 1 d . . . . .
C57 C 0.8721(3) 0.3913(3) 0.3276(2) 0.0440(9) Uani 1 1 d . . . . .
C58 C 0.9139(3) 0.4720(3) 0.3572(2) 0.0448(9) Uani 1 1 d . . . . .
C59 C 0.8566(3) 0.5204(3) 0.3682(2) 0.0457(9) Uani 1 1 d . . . . .
C60 C 0.7761(3) 0.4682(3) 0.3445(2) 0.0440(9) Uani 1 1 d . . . . .
C61 C 0.71287(19) 0.2420(2) -0.20472(19) 0.0346(7) Uani 1 1 d . . . . .
H61A H 0.7077 0.1971 -0.2438 0.042 Uiso 1 1 calc R U . . .
H61B H 0.6638 0.2322 -0.1804 0.042 Uiso 1 1 calc R U . . .
C62 C 0.7207(2) 0.3201(3) -0.2322(2) 0.0394(8) Uani 1 1 d . . . . .
H62A H 0.6696 0.3203 -0.2582 0.047 Uiso 1 1 calc R U . . .
H62B H 0.7637 0.3255 -0.2637 0.047 Uiso 1 1 calc R U . . .
C63 C 0.7645(2) 0.1740(2) -0.09156(19) 0.0342(7) Uani 1 1 d . . . . .
C64 C 0.6883(3) 0.1229(3) -0.1050(2) 0.0526(11) Uani 1 1 d . . . . .
H64 H 0.6533 0.1258 -0.1431 0.063 Uiso 1 1 calc R U . . .
C65 C 0.6632(3) 0.0680(3) -0.0634(3) 0.0681(16) Uani 1 1 d . . . . .
H65 H 0.6107 0.0344 -0.0724 0.082 Uiso 1 1 calc R U . . .
C66 C 0.7144(3) 0.0618(3) -0.0087(2) 0.0579(12) Uani 1 1 d . . . . .
H66 H 0.6976 0.0232 0.0190 0.069 Uiso 1 1 calc R U . . .
C67 C 0.7896(3) 0.1119(3) 0.0052(2) 0.0480(10) Uani 1 1 d . . . . .
H67 H 0.8244 0.1087 0.0432 0.058 Uiso 1 1 calc R U . . .
C68 C 0.8146(2) 0.1672(2) -0.0363(2) 0.0390(8) Uani 1 1 d . . . . .
H68 H 0.8670 0.2010 -0.0266 0.047 Uiso 1 1 calc R U . . .
C69 C 0.86085(19) 0.1924(2) -0.20159(19) 0.0319(7) Uani 1 1 d . . . . .
C70 C 0.9195(2) 0.1596(2) -0.1751(2) 0.0390(8) Uani 1 1 d . . . . .
H70 H 0.9290 0.1644 -0.1266 0.047 Uiso 1 1 calc R U . . .
C71 C 0.9657(2) 0.1192(2) -0.2189(3) 0.0458(10) Uani 1 1 d . . . . .
H71 H 1.0053 0.0963 -0.2001 0.055 Uiso 1 1 calc R U . . .
C72 C 0.9526(2) 0.1132(3) -0.2892(3) 0.0499(11) Uani 1 1 d . . . . .
H72 H 0.9842 0.0870 -0.3186 0.060 Uiso 1 1 calc R U . . .
C73 C 0.8943(2) 0.1447(3) -0.3175(2) 0.0445(9) Uani 1 1 d . . . . .
H73 H 0.8851 0.1398 -0.3661 0.053 Uiso 1 1 calc R U . . .
C74 C 0.8488(2) 0.1841(2) -0.2735(2) 0.0382(8) Uani 1 1 d . . . . .
H74 H 0.8085 0.2058 -0.2928 0.046 Uiso 1 1 calc R U . . .
C75 C 0.64711(19) 0.3975(2) -0.12381(19) 0.0366(8) Uani 1 1 d . . . . .
C76 C 0.6018(3) 0.4526(4) -0.1316(3) 0.0605(14) Uani 1 1 d . . . . .
H76 H 0.6215 0.4950 -0.1549 0.073 Uiso 1 1 calc R U . . .
C77 C 0.5274(3) 0.4457(5) -0.1054(4) 0.089(2) Uani 1 1 d . . . . .
H77 H 0.4973 0.4843 -0.1098 0.107 Uiso 1 1 calc R U . . .
C78 C 0.4972(3) 0.3834(4) -0.0733(3) 0.0717(17) Uani 1 1 d . . . . .
H78 H 0.4455 0.3779 -0.0573 0.086 Uiso 1 1 calc R U . . .
C79 C 0.5413(2) 0.3299(3) -0.0645(2) 0.0469(10) Uani 1 1 d . . . . .
H79 H 0.5208 0.2878 -0.0411 0.056 Uiso 1 1 calc R U . . .
C80 C 0.6163(2) 0.3360(3) -0.0892(2) 0.0394(8) Uani 1 1 d . . . . .
H80 H 0.6467 0.2982 -0.0826 0.047 Uiso 1 1 calc R U . . .
C81 C 0.7583(2) 0.4914(2) -0.1963(2) 0.0400(8) Uani 1 1 d . . . . .
C82 C 0.7547(3) 0.4890(3) -0.2664(3) 0.0602(13) Uani 1 1 d . . . . .
H82 H 0.7412 0.4392 -0.2971 0.072 Uiso 1 1 calc R U . . .
C83 C 0.7705(4) 0.5587(4) -0.2926(3) 0.0780(18) Uani 1 1 d . . . . .
H83 H 0.7691 0.5560 -0.3411 0.094 Uiso 1 1 calc R U . . .
C84 C 0.7881(3) 0.6314(4) -0.2494(4) 0.0691(16) Uani 1 1 d . . . . .
H84 H 0.7971 0.6789 -0.2676 0.083 Uiso 1 1 calc R U . . .
C85 C 0.7925(3) 0.6347(3) -0.1791(3) 0.0608(13) Uani 1 1 d . . . . .
H85 H 0.8055 0.6847 -0.1486 0.073 Uiso 1 1 calc R U . . .
C86 C 0.7783(2) 0.5657(3) -0.1528(3) 0.0481(10) Uani 1 1 d . . . . .
H86 H 0.7820 0.5687 -0.1043 0.058 Uiso 1 1 calc R U . . .
C1A C 0.4406(3) 0.9654(3) 0.5104(2) 0.0258(9) Uani 0.669(3) 1 d . . P A -1
C2A C 0.3568(3) 0.9745(5) 0.4944(3) 0.0266(13) Uani 0.669(3) 1 d . . P A -1
C3A C 0.2989(3) 0.9080(3) 0.5076(2) 0.0265(9) Uani 0.669(3) 1 d . . P A -1
C4A C 0.3402(4) 0.8616(4) 0.5440(3) 0.0281(13) Uani 0.669(3) 1 d . . P A -1
C5A C 0.4264(3) 0.8922(3) 0.5492(3) 0.0271(9) Uani 0.669(3) 1 d . . P A -1
C6A C 0.4731(3) 0.8977(3) 0.6121(3) 0.0273(10) Uani 0.669(3) 1 d . . P A -1
C7A C 0.5233(3) 0.9753(4) 0.6486(3) 0.0312(13) Uani 0.669(3) 1 d . . P A -1
C8A C 0.5346(3) 1.0429(5) 0.6214(3) 0.0226(11) Uani 0.669(3) 1 d . . P A -1
C9A C 0.5037(3) 1.0431(3) 0.5481(2) 0.0264(9) Uani 0.669(3) 1 d . . P A -1
C10A C 0.4747(3) 1.1247(4) 0.5569(3) 0.0289(10) Uani 0.669(3) 1 d . . P A -1
C11A C 0.3961(3) 1.1230(3) 0.5265(2) 0.0279(10) Uani 0.669(3) 1 d . . P A -1
C12A C 0.3370(3) 1.0476(4) 0.4989(3) 0.0261(13) Uani 0.669(3) 1 d . . P A -1
C13A C 0.2579(3) 1.0554(3) 0.5151(2) 0.0282(10) Uani 0.669(3) 1 d . . P A -1
C14A C 0.1998(3) 0.9892(4) 0.5246(3) 0.0291(11) Uani 0.669(3) 1 d . . P A -1
C15A C 0.2210(3) 0.9147(4) 0.5201(3) 0.0295(12) Uani 0.669(3) 1 d . . P A -1
C16A C 0.1820(3) 0.8747(4) 0.5726(3) 0.0318(11) Uani 0.669(3) 1 d . . P A -1
C17A C 0.2227(3) 0.8310(3) 0.6085(3) 0.0320(11) Uani 0.669(3) 1 d . . P A -1
C18A C 0.3032(4) 0.8243(4) 0.5929(3) 0.0295(12) Uani 0.669(3) 1 d . . P A -1
C19A C 0.3497(3) 0.8254(3) 0.6572(3) 0.0294(10) Uani 0.669(3) 1 d . . P A -1
C20A C 0.4292(3) 0.8637(3) 0.6685(3) 0.0279(10) Uani 0.669(3) 1 d . . P A -1
C21A C 0.4625(3) 0.9117(4) 0.7334(3) 0.0282(12) Uani 0.669(3) 1 d . . P A -1
C22A C 0.5199(3) 0.9809(3) 0.7221(3) 0.0299(10) Uani 0.669(3) 1 d . . P A -1
C23A C 0.5275(4) 1.0535(4) 0.7644(3) 0.0301(13) Uani 0.669(3) 1 d . . P A -1
C24A C 0.5377(3) 1.1241(4) 0.7361(3) 0.0300(11) Uani 0.669(3) 1 d . . P A -1
C25A C 0.5397(3) 1.1183(3) 0.6644(3) 0.0289(11) Uani 0.669(3) 1 d . . P A -1
C26A C 0.4996(3) 1.1652(4) 0.6274(3) 0.0302(14) Uani 0.669(3) 1 d . . P A -1
C27A C 0.4572(3) 1.2151(3) 0.6630(3) 0.0302(12) Uani 0.669(3) 1 d . . P A -1
C28A C 0.3797(3) 1.2183(4) 0.6327(3) 0.0328(12) Uani 0.669(3) 1 d . . P A -1
C29A C 0.3489(3) 1.1724(3) 0.5702(3) 0.0284(10) Uani 0.669(3) 1 d . . P A -1
C30A C 0.2646(3) 1.1303(4) 0.5582(3) 0.0285(13) Uani 0.669(3) 1 d . . P A -1
C31A C 0.2142(4) 1.1393(5) 0.6107(4) 0.0361(16) Uani 0.669(3) 1 d . . P A -1
C32A C 0.1546(3) 1.0710(4) 0.6215(3) 0.0339(12) Uani 0.669(3) 1 d . . P A -1
C33A C 0.1476(3) 0.9982(4) 0.5795(3) 0.0308(11) Uani 0.669(3) 1 d . . P A -1
C34A C 0.1367(3) 0.9277(5) 0.6099(3) 0.0340(12) Uani 0.669(3) 1 d . . P A -1
C35A C 0.1337(3) 0.9315(4) 0.6807(3) 0.0353(12) Uani 0.669(3) 1 d . . P A -1
C36A C 0.1753(4) 0.8856(4) 0.7186(4) 0.0331(14) Uani 0.669(3) 1 d . . P A -1
C37A C 0.2202(3) 0.8363(4) 0.6824(3) 0.0307(13) Uani 0.669(3) 1 d . . P A -1
C38A C 0.2977(3) 0.8334(3) 0.7128(3) 0.0297(11) Uani 0.669(3) 1 d . . P A -1
C39A C 0.3299(3) 0.8791(3) 0.7765(3) 0.0304(10) Uani 0.669(3) 1 d . . P A -1
C40A C 0.4144(4) 0.9197(4) 0.7886(3) 0.0312(13) Uani 0.669(3) 1 d . . P A -1
C41A C 0.4209(3) 0.9960(4) 0.8319(3) 0.0346(11) Uani 0.669(3) 1 d . . P A -1
C42A C 0.4774(4) 1.0624(4) 0.8215(3) 0.0338(12) Uani 0.669(3) 1 d . . P A -1
C43A C 0.4556(4) 1.1370(5) 0.8252(3) 0.0332(14) Uani 0.669(3) 1 d . . P A -1
C44A C 0.4945(3) 1.1771(4) 0.7735(3) 0.0332(11) Uani 0.669(3) 1 d . . P A -1
C45A C 0.4541(3) 1.2205(3) 0.7368(3) 0.0331(11) Uani 0.669(3) 1 d . . P A -1
C46A C 0.3748(6) 1.2272(5) 0.7511(5) 0.0378(16) Uani 0.669(3) 1 d . . P A -1
C47A C 0.3281(3) 1.2268(3) 0.6884(3) 0.0334(11) Uani 0.669(3) 1 d . . P A -1
C48A C 0.2472(3) 1.1882(3) 0.6768(3) 0.0332(12) Uani 0.669(3) 1 d . . P A -1
C49A C 0.2084(3) 1.1492(4) 0.7296(3) 0.0361(13) Uani 0.669(3) 1 d . . P A -1
C50A C 0.1511(4) 1.0770(5) 0.6956(4) 0.0353(14) Uani 0.669(3) 1 d . . P A -1
C51A C 0.1415(3) 1.0088(4) 0.7250(4) 0.0344(14) Uani 0.669(3) 1 d . . P A -1
C52A C 0.1876(3) 1.0111(4) 0.7888(3) 0.0351(13) Uani 0.669(3) 1 d . . P A -1
C53A C 0.2096(3) 0.9336(4) 0.7845(3) 0.0339(12) Uani 0.669(3) 1 d . . P A -1
C54A C 0.2839(4) 0.9308(4) 0.8132(3) 0.0352(12) Uani 0.669(3) 1 d . . P A -1
C55A C 0.3416(4) 1.0041(4) 0.8481(3) 0.0327(13) Uani 0.669(3) 1 d . . P A -1
C56A C 0.3194(4) 1.0759(6) 0.8515(4) 0.0359(14) Uani 0.669(3) 1 d . . P A -1
C57A C 0.3792(3) 1.1447(4) 0.8402(3) 0.0358(12) Uani 0.669(3) 1 d . . P A -1
C58A C 0.3380(4) 1.1921(4) 0.8038(4) 0.0375(14) Uani 0.669(3) 1 d . . P A -1
C59A C 0.2523(4) 1.1510(4) 0.7905(3) 0.0361(13) Uani 0.669(3) 1 d . . P A -1
C60A C 0.2419(4) 1.0791(4) 0.8211(3) 0.0357(12) Uani 0.669(3) 1 d . . P A -1
C1B C 0.49251(17) 0.92173(18) 0.58585(17) 0.030(2) Uani 0.331(3) 1 d G . P A -2
C2B C 0.51213(18) 0.9497(2) 0.66161(16) 0.037(4) Uani 0.331(3) 1 d G . P A -2
C3B C 0.54220(16) 1.0335(2) 0.67866(16) 0.039(3) Uani 0.331(3) 1 d G . P A -2
C4B C 0.53123(15) 1.06505(18) 0.61798(16) 0.026(4) Uani 0.331(3) 1 d G . P A -2
C5B C 0.49895(16) 1.00050(17) 0.55890(15) 0.027(2) Uani 0.331(3) 1 d G . P A -2
C6B C 0.43690(16) 1.01183(17) 0.51117(14) 0.030(2) Uani 0.331(3) 1 d G . P A -2
C7B C 0.35905(16) 0.95152(17) 0.49757(14) 0.028(4) Uani 0.331(3) 1 d G . P A -2
C8B C 0.34608(17) 0.88005(16) 0.52388(17) 0.027(3) Uani 0.331(3) 1 d G . P A -2
C9B C 0.41171(19) 0.85543(16) 0.56252(18) 0.047(4) Uani 0.331(3) 1 d G . P A -2
C10B C 0.3673(2) 0.81884(17) 0.6198(2) 0.066(5) Uani 0.331(3) 1 d G . P A -2
C11B C 0.4004(2) 0.8420(2) 0.6909(2) 0.067(6) Uani 0.331(3) 1 d G . P A -2
C12B C 0.4725(2) 0.9096(2) 0.71153(17) 0.065(8) Uani 0.331(3) 1 d G . P A -2
C13B C 0.4644(2) 0.9549(2) 0.77664(16) 0.074(7) Uani 0.331(3) 1 d G . P A -2
C14B C 0.4976(2) 1.0368(3) 0.79428(15) 0.062(5) Uani 0.331(3) 1 d G U P A -2
C15B C 0.53718(18) 1.0766(2) 0.74483(16) 0.044(4) Uani 0.331(3) 1 d G . P A -2
C16B C 0.51799(18) 1.1539(2) 0.75007(16) 0.045(4) Uani 0.331(3) 1 d G . P A -2
C17B C 0.50554(16) 1.18383(18) 0.69159(17) 0.044(3) Uani 0.331(3) 1 d G . P A -2
C18B C 0.51218(15) 1.14008(17) 0.62351(17) 0.033(4) Uani 0.331(3) 1 d G . P A -2
C19B C 0.45086(16) 1.15087(16) 0.57535(16) 0.031(2) Uani 0.331(3) 1 d G . P A -2
C20B C 0.41261(16) 1.08835(17) 0.52330(14) 0.036(3) Uani 0.331(3) 1 d G . P A -2
C21B C 0.32686(16) 1.07338(18) 0.50715(14) 0.022(3) Uani 0.331(3) 1 d G . P A -2
C22B C 0.29418(16) 0.98983(18) 0.49138(14) 0.028(2) Uani 0.331(3) 1 d G . P A -2
C23B C 0.21762(15) 0.95725(18) 0.51028(16) 0.033(3) Uani 0.331(3) 1 d G . P A -2
C24B C 0.20529(16) 0.88648(17) 0.53730(19) 0.039(3) Uani 0.331(3) 1 d G . P A -2
C25B C 0.26965(17) 0.84984(15) 0.54551(19) 0.044(3) Uani 0.331(3) 1 d G . P A -2
C26B C 0.28327(19) 0.81706(16) 0.6049(2) 0.046(5) Uani 0.331(3) 1 d G . P A -2
C27B C 0.2307(2) 0.82282(17) 0.6572(2) 0.070(8) Uani 0.331(3) 1 d G . P A -2
C28B C 0.2644(2) 0.8420(2) 0.7290(2) 0.074(6) Uani 0.331(3) 1 d G U P A -2
C29B C 0.3457(2) 0.8554(2) 0.7448(2) 0.071(6) Uani 0.331(3) 1 d G U P A -2
C30B C 0.3880(2) 0.9217(3) 0.79706(17) 0.075(8) Uani 0.331(3) 1 d G U P A -2
C31B C 0.3446(3) 0.9709(3) 0.83490(16) 0.080(9) Uani 0.331(3) 1 d G . P A -2
C32B C 0.3781(2) 1.0558(3) 0.85108(14) 0.077(6) Uani 0.331(3) 1 d G U P A -2
C33B C 0.4531(2) 1.0879(3) 0.83160(14) 0.074(7) Uani 0.331(3) 1 d G . P A -2
C34B C 0.4661(2) 1.1601(2) 0.80505(15) 0.058(6) Uani 0.331(3) 1 d G . P A -2
C35B C 0.4028(2) 1.1983(2) 0.79793(15) 0.060(4) Uani 0.331(3) 1 d G . P A -2
C36B C 0.38943(19) 1.22994(19) 0.73756(16) 0.052(7) Uani 0.331(3) 1 d G . P A -2
C37B C 0.44031(17) 1.22301(17) 0.68370(17) 0.035(3) Uani 0.331(3) 1 d G U P A -2
C38B C 0.40600(16) 1.20306(16) 0.61228(17) 0.033(2) Uani 0.331(3) 1 d G . P A -2
C39B C 0.32441(17) 1.19047(16) 0.59618(16) 0.027(2) Uani 0.331(3) 1 d G . P A -2
C40B C 0.28300(16) 1.12482(18) 0.54213(15) 0.027(3) Uani 0.331(3) 1 d G . P A -2
C41B C 0.20551(15) 1.09045(18) 0.56252(16) 0.029(2) Uani 0.331(3) 1 d G . P A -2
C42B C 0.17351(14) 1.00935(19) 0.54673(17) 0.033(2) Uani 0.331(3) 1 d G . P A -2
C43B C 0.13274(14) 0.96885(18) 0.5966(2) 0.042(4) Uani 0.331(3) 1 d G . P A -2
C44B C 0.15269(16) 0.89242(17) 0.5910(2) 0.043(3) Uani 0.331(3) 1 d G . P A -2
C45B C 0.16536(18) 0.86174(18) 0.6498(2) 0.078(7) Uani 0.331(3) 1 d G . P A -2
C46B C 0.1590(2) 0.9063(2) 0.7172(2) 0.060(7) Uani 0.331(3) 1 d G . P A -2
C47B C 0.2197(2) 0.8949(2) 0.7661(2) 0.075(7) Uani 0.331(3) 1 d G U P A -2
C48B C 0.2582(2) 0.9566(3) 0.81893(19) 0.078(7) Uani 0.331(3) 1 d G U P A -2
C49B C 0.2379(2) 1.0336(2) 0.82458(17) 0.071(6) Uani 0.331(3) 1 d G U P A -2
C50B C 0.3134(2) 1.0941(3) 0.84556(14) 0.065(9) Uani 0.331(3) 1 d G . P A -2
C51B C 0.3252(2) 1.1649(2) 0.81760(14) 0.052(4) Uani 0.331(3) 1 d G U P A -2
C52B C 0.2631(2) 1.1751(2) 0.77063(16) 0.042(3) Uani 0.331(3) 1 d G . P A -2
C53B C 0.30442(19) 1.21652(18) 0.71915(16) 0.034(2) Uani 0.331(3) 1 d G . P A -2
C54B C 0.27108(17) 1.19690(17) 0.65135(16) 0.029(2) Uani 0.331(3) 1 d G . P A -2
C55B C 0.19916(16) 1.13665(18) 0.62836(16) 0.033(4) Uani 0.331(3) 1 d G . P A -2
C56B C 0.15924(16) 1.09582(19) 0.67881(18) 0.037(4) Uani 0.331(3) 1 d G . P A -2
C57B C 0.12552(15) 1.01163(19) 0.6620(2) 0.053(4) Uani 0.331(3) 1 d G . P A -2
C58B C 0.13860(18) 0.9793(2) 0.7231(2) 0.065(8) Uani 0.331(3) 1 d G . P A -2
C59B C 0.1802(2) 1.0440(2) 0.77830(18) 0.059(5) Uani 0.331(3) 1 d G . P A -2
C60B C 0.19349(19) 1.1180(2) 0.74924(17) 0.045(3) Uani 0.331(3) 1 d G . P A -2
C61A C 0.4386(7) 0.6675(6) 0.5917(5) 0.043(2) Uani 0.567(8) 1 d . . P B .
H61C H 0.3899 0.6755 0.6136 0.052 Uiso 0.567(8) 1 calc R U P . .
H61D H 0.4364 0.6098 0.5836 0.052 Uiso 0.567(8) 1 calc R U P . .
C61B C 0.4552(9) 0.6426(7) 0.5721(7) 0.035(2) Uani 0.433(8) 1 d . . P B .
H61E H 0.4040 0.6140 0.5860 0.042 Uiso 0.433(8) 1 calc R U P . .
H61F H 0.4859 0.6032 0.5543 0.042 Uiso 0.433(8) 1 calc R U P . .
C62A C 0.5088(2) 0.7084(2) 0.6400(2) 0.0382(8) Uani 1 1 d . . . . .
C63A C 0.32660(19) 0.6788(2) 0.48243(17) 0.0312(7) Uani 1 1 d . . . . .
C64A C 0.2983(2) 0.7162(3) 0.43328(18) 0.0368(8) Uani 1 1 d . . . . .
H64A H 0.3353 0.7502 0.4112 0.044 Uiso 1 1 calc R U . . .
C65A C 0.2153(2) 0.7044(3) 0.4157(2) 0.0465(10) Uani 1 1 d . . . . .
H65A H 0.1963 0.7305 0.3821 0.056 Uiso 1 1 calc R U . . .
C66A C 0.1622(2) 0.6552(4) 0.4472(2) 0.0591(14) Uani 1 1 d . . . . .
H66A H 0.1061 0.6485 0.4365 0.071 Uiso 1 1 calc R U . . .
C67A C 0.1895(3) 0.6153(4) 0.4944(2) 0.0640(15) Uani 1 1 d . . . . .
H67A H 0.1522 0.5798 0.5149 0.077 Uiso 1 1 calc R U . . .
C68A C 0.2718(2) 0.6268(3) 0.5123(2) 0.0473(10) Uani 1 1 d . . . . .
H68A H 0.2904 0.5991 0.5449 0.057 Uiso 1 1 calc R U . . .
C69A C 0.4610(2) 0.6288(2) 0.4356(3) 0.0525(12) Uani 0.567(8) 1 d . . P B -1
C70A C 0.4072(6) 0.5820(7) 0.3790(6) 0.071(3) Uani 0.567(8) 1 d . . P B -1
H70A H 0.3524 0.5846 0.3773 0.086 Uiso 0.567(8) 1 calc R U P B -1
C71A C 0.4316(6) 0.5325(8) 0.3258(6) 0.084(4) Uani 0.567(8) 1 d . . P B -1
H71A H 0.3938 0.5017 0.2889 0.101 Uiso 0.567(8) 1 calc R U P B -1
C72A C 0.5085(5) 0.5287(6) 0.3273(6) 0.105(3) Uani 0.567(8) 1 d . U P B -1
H72A H 0.5261 0.4932 0.2930 0.127 Uiso 0.567(8) 1 calc R U P B -1
C73A C 0.5588(4) 0.5751(4) 0.3769(3) 0.0384(16) Uani 0.567(8) 1 d . . P B -1
H73A H 0.6133 0.5714 0.3792 0.046 Uiso 0.567(8) 1 calc R U P B -1
C74A C 0.5366(4) 0.6286(4) 0.4259(3) 0.0367(16) Uani 0.567(8) 1 d . . P B -1
H74A H 0.5777 0.6679 0.4546 0.044 Uiso 0.567(8) 1 calc R U P B -1
C69B C 0.4610(2) 0.6288(2) 0.4356(3) 0.0525(12) Uani 0.433(8) 1 d . . P B -2
C70B C 0.4468(8) 0.6472(11) 0.3619(9) 0.088(5) Uani 0.433(8) 1 d . . P B -2
C71B C 0.4646(9) 0.6011(14) 0.2969(12) 0.041(5) Uani 0.173(3) 1 d . U P B -2
C71C C 0.4020(8) 0.5462(8) 0.4335(8) 0.034(3) Uani 0.260(5) 1 d . . P B -2
C72B C 0.5085(5) 0.5287(6) 0.3273(6) 0.105(3) Uani 0.433(8) 1 d . U P B -2
C73B C 0.4944(10) 0.5069(10) 0.3583(7) 0.067(5) Uani 0.433(8) 1 d . . P B -2
C74B C 0.5003(16) 0.5700(16) 0.4326(19) 0.068(8) Uani 0.173(3) 1 d . U P B -2
C74C C 0.4216(9) 0.4889(10) 0.3860(9) 0.043(3) Uani 0.260(5) 1 d . . P B -2
C75A C 0.6544(2) 0.7169(3) 0.5747(2) 0.0488(10) Uani 0.742(6) 1 d . . P C -1
C76A C 0.6343(5) 0.6291(4) 0.5748(4) 0.065(2) Uani 0.742(6) 1 d . . P C -1
H76A H 0.5891 0.6058 0.5961 0.078 Uiso 0.742(6) 1 calc R U P C -1
C77A C 0.6825(5) 0.5828(4) 0.5437(4) 0.068(2) Uani 0.742(6) 1 d . . P C -1
H77A H 0.6696 0.5268 0.5410 0.082 Uiso 0.742(6) 1 calc R U P C -1
C78A C 0.7528(4) 0.6218(4) 0.5155(3) 0.0672(16) Uani 0.742(6) 1 d . . P C -1
H78A H 0.7887 0.5915 0.4967 0.081 Uiso 0.742(6) 1 calc R U P C -1
C79A C 0.7677(3) 0.6965(4) 0.5152(3) 0.0434(13) Uani 0.742(6) 1 d . . P C -1
H79A H 0.8119 0.7197 0.4927 0.052 Uiso 0.742(6) 1 calc R U P C -1
C80A C 0.7204(3) 0.7444(3) 0.5472(3) 0.0349(11) Uani 0.742(6) 1 d . . P C -1
H80A H 0.7367 0.8001 0.5492 0.042 Uiso 0.742(6) 1 calc R U P C -1
C75B C 0.6544(2) 0.7169(3) 0.5747(2) 0.0488(10) Uani 0.258(6) 1 d . . P C -3
C76B C 0.6549(9) 0.6955(10) 0.5026(8) 0.042(4) Uani 0.258(6) 1 d . . P C -3
H76B H 0.6219 0.7135 0.4715 0.050 Uiso 0.258(6) 1 calc R U P C -3
C77B C 0.7062(11) 0.6466(11) 0.4790(10) 0.051(5) Uani 0.258(6) 1 d . . P C -3
H77B H 0.7051 0.6309 0.4305 0.061 Uiso 0.258(6) 1 calc R U P C -3
C78B C 0.7528(4) 0.6218(4) 0.5155(3) 0.0672(16) Uani 0.258(6) 1 d . . P C -3
H78B H 0.7716 0.5752 0.5011 0.081 Uiso 0.258(6) 1 calc R U P C -3
C79B C 0.7770(9) 0.6771(11) 0.5885(11) 0.052(5) Uani 0.258(6) 1 d . . P C -3
H79B H 0.8256 0.6778 0.6146 0.062 Uiso 0.258(6) 1 calc R U P C -3
C80B C 0.7254(8) 0.7263(9) 0.6153(8) 0.037(3) Uani 0.258(6) 1 d . . P C -3
H80B H 0.7389 0.7628 0.6579 0.044 Uiso 0.258(6) 1 calc R U P C -3
C81A C 0.6447(2) 0.8447(3) 0.6806(2) 0.0408(9) Uani 1 1 d . . . . .
C82A C 0.6886(2) 0.9188(3) 0.6751(2) 0.0429(9) Uani 1 1 d . . . . .
H82A H 0.6865 0.9353 0.6318 0.051 Uiso 1 1 calc R U . . .
C83A C 0.7356(2) 0.9699(3) 0.7307(2) 0.0486(10) Uani 1 1 d . . . . .
H83A H 0.7668 1.0198 0.7248 0.058 Uiso 1 1 calc R U . . .
C84A C 0.7374(4) 0.9491(4) 0.7940(3) 0.0777(19) Uani 1 1 d . . . . .
C86A C 0.6328(15) 0.8365(17) 0.7477(8) 0.050(6) Uani 0.40(5) 1 d . . P . .
C85A C 0.6763(15) 0.8882(18) 0.8031(7) 0.056(7) Uani 0.40(5) 1 d . . P . .
C85B C 0.7103(18) 0.8630(12) 0.7976(9) 0.079(6) Uani 0.60(5) 1 d . . P . .
C86B C 0.6597(15) 0.8112(11) 0.7415(8) 0.065(4) Uani 0.60(5) 1 d . . P . .
C87 C 0.9652(2) 0.7714(3) 0.5873(2) 0.0487(10) Uani 1 1 d . . . . .
C88 C 0.9561(2) 0.8245(3) 0.5454(2) 0.0457(9) Uani 1 1 d . . . . .
C89 C 0.9264(3) 0.8897(3) 0.5704(4) 0.0663(15) Uani 1 1 d . . . . .
H89 H 0.9203 0.9269 0.5419 0.080 Uiso 1 1 calc R U . . .
C90 C 0.9054(3) 0.9001(4) 0.6375(4) 0.080(2) Uani 1 1 d . . . . .
H90 H 0.8844 0.9444 0.6550 0.096 Uiso 1 1 calc R U . . .
C91 C 0.9151(4) 0.8463(5) 0.6788(4) 0.089(2) Uani 1 1 d . . . . .
H91 H 0.9010 0.8539 0.7248 0.107 Uiso 1 1 calc R U . . .
C92 C 0.9450(3) 0.7821(4) 0.6539(3) 0.0701(15) Uani 1 1 d . . . . .
H92 H 0.9517 0.7451 0.6824 0.084 Uiso 1 1 calc R U . . .
C87A C 0.9672(3) 0.8687(3) 0.9244(3) 0.0551(11) Uani 1 1 d . . . . .
C88A C 0.9198(3) 0.9224(3) 0.9494(3) 0.0563(12) Uani 1 1 d . . . . .
C89A C 0.8726(4) 0.9088(4) 1.0021(5) 0.089(2) Uani 1 1 d . . . . .
H89A H 0.8396 0.9438 1.0175 0.106 Uiso 1 1 calc R U . . .
C90A C 0.8737(4) 0.8440(4) 1.0324(3) 0.0757(17) Uani 1 1 d . . . . .
H90A H 0.8437 0.8365 1.0706 0.091 Uiso 1 1 calc R U . . .
C91A C 0.9196(3) 0.7871(3) 1.0073(3) 0.0605(13) Uani 1 1 d . . . . .
H91A H 0.9180 0.7403 1.0259 0.073 Uiso 1 1 calc R U . . .
C92A C 0.9657(3) 0.8048(3) 0.9551(3) 0.0575(12) Uani 1 1 d . . . . .
H92A H 0.9988 0.7700 0.9393 0.069 Uiso 1 1 calc R U . . .
C87B C 0.4420(3) 0.2742(3) 0.1193(3) 0.0569(12) Uani 1 1 d . . . . .
C88B C 0.3889(3) 0.2561(3) 0.0607(2) 0.0537(11) Uani 1 1 d . . . . .
C89B C 0.3851(3) 0.1876(4) 0.0139(3) 0.0618(13) Uani 1 1 d . . . . .
H89B H 0.3468 0.1736 -0.0255 0.074 Uiso 1 1 calc R U . . .
C90B C 0.4366(4) 0.1390(4) 0.0238(3) 0.0647(13) Uani 1 1 d . . . . .
H90B H 0.4352 0.0931 -0.0100 0.078 Uiso 1 1 calc R U . . .
C91B C 0.4900(3) 0.1566(4) 0.0820(3) 0.0663(14) Uani 1 1 d . . . . .
H91B H 0.5248 0.1227 0.0890 0.080 Uiso 1 1 calc R U . . .
C92B C 0.4925(3) 0.2230(3) 0.1295(3) 0.0636(14) Uani 1 1 d . . . . .
H92B H 0.5288 0.2350 0.1701 0.076 Uiso 1 1 calc R U . . .

loop_
_atom_site_aniso_label
_atom_site_aniso_U_11
_atom_site_aniso_U_22
_atom_site_aniso_U_33
_atom_site_aniso_U_23
_atom_site_aniso_U_13
_atom_site_aniso_U_12
Co1 0.01911(18) 0.0287(2) 0.0264(2) 0.00397(19) 0.00287(14) 0.00479(15)
Co1A 0.02168(19) 0.0314(2) 0.0320(2) 0.0074(2) 0.01084(16) 0.00413(16)
P1 0.0230(3) 0.0313(4) 0.0284(4) 0.0031(4) 0.0036(3) 0.0022(3)
P2 0.0219(3) 0.0398(5) 0.0331(4) 0.0076(4) 0.0007(3) 0.0082(3)
P1A 0.0250(4) 0.0356(4) 0.0338(5) 0.0151(4) -0.0015(3) -0.0007(3)
P2A 0.0209(3) 0.0435(5) 0.0311(4) 0.0000(4) 0.0032(3) 0.0061(3)
Cl1 0.0629(7) 0.0762(9) 0.0899(10) 0.0186(8) 0.0123(7) 0.0388(7)
Cl2 0.0720(8) 0.0993(11) 0.0438(6) 0.0149(8) -0.0015(5) 0.0199(7)
Cl3 0.0842(10) 0.0968(12) 0.0664(9) 0.0321(9) 0.0290(7) 0.0203(8)
Cl4 0.0804(10) 0.0722(9) 0.1410(17) 0.0548(11) -0.0069(10) 0.0208(8)
Cl5 0.0951(11) 0.0630(8) 0.0586(8) 0.0052(8) -0.0091(7) 0.0023(7)
Cl6 0.0714(9) 0.1137(13) 0.0715(9) 0.0174(10) 0.0009(7) 0.0461(9)
C1 0.0247(13) 0.0282(15) 0.0269(15) 0.0038(14) 0.0057(11) 0.0073(11)
C2 0.0288(14) 0.0298(16) 0.0337(17) 0.0129(15) 0.0111(12) 0.0106(12)
C3 0.0265(14) 0.0350(17) 0.0331(17) 0.0103(16) 0.0072(12) 0.0100(12)
C4 0.0303(15) 0.0326(16) 0.0282(16) 0.0051(15) 0.0010(12) 0.0108(12)
C5 0.0281(14) 0.0358(17) 0.0289(16) 0.0057(16) 0.0053(12) 0.0112(12)
C6 0.0282(14) 0.0296(16) 0.0323(17) 0.0025(15) 0.0042(12) 0.0051(12)
C7 0.0349(16) 0.0285(16) 0.0287(16) 0.0020(15) 0.0065(12) 0.0119(12)
C8 0.0307(15) 0.0326(16) 0.0335(17) 0.0118(15) 0.0122(12) 0.0141(12)
C9 0.0260(14) 0.0307(16) 0.0301(16) 0.0071(15) 0.0087(11) 0.0101(11)
C10 0.0213(13) 0.0380(17) 0.0390(18) 0.0147(16) 0.0066(12) 0.0072(12)
C11 0.0230(13) 0.0326(16) 0.0372(18) 0.0089(16) 0.0098(12) 0.0052(11)
C12 0.0244(14) 0.0293(15) 0.0376(18) 0.0121(15) 0.0085(12) 0.0049(11)
C13 0.0347(16) 0.0264(16) 0.0369(19) 0.0037(16) 0.0106(13) 0.0040(12)
C14 0.0381(17) 0.0275(16) 0.045(2) 0.0103(17) 0.0129(15) 0.0103(13)
C15 0.0392(17) 0.0363(18) 0.0394(19) 0.0141(17) 0.0148(14) 0.0215(14)
C16 0.0306(16) 0.0355(18) 0.049(2) 0.0085(18) 0.0032(14) 0.0137(13)
C17 0.0244(14) 0.0413(19) 0.042(2) 0.0081(18) 0.0064(13) 0.0096(13)
C18 0.0270(15) 0.0400(19) 0.0309(17) 0.0032(16) -0.0002(12) 0.0110(13)
C19 0.0269(15) 0.0377(18) 0.0378(19) 0.0052(17) 0.0033(13) 0.0039(13)
C20 0.0293(15) 0.0321(17) 0.0337(18) 0.0000(16) 0.0031(12) 0.0022(12)
C21 0.0359(17) 0.0240(15) 0.0381(19) 0.0013(16) 0.0049(13) 0.0020(12)
C22 0.0369(17) 0.0277(16) 0.0376(19) 0.0059(16) 0.0100(14) 0.0075(13)
C23 0.0457(19) 0.0310(17) 0.041(2) 0.0110(18) 0.0099(15) 0.0143(14)
C24 0.0427(18) 0.0368(18) 0.042(2) 0.0182(18) 0.0136(15) 0.0191(15)
C25 0.0297(15) 0.0358(17) 0.0357(18) 0.0102(16) 0.0069(13) 0.0121(13)
C26 0.0239(14) 0.0331(16) 0.0397(19) 0.0104(16) 0.0072(12) 0.0083(12)
C27 0.0284(15) 0.047(2) 0.0365(19) 0.0140(18) -0.0039(13) 0.0048(14)
C28 0.0314(16) 0.041(2) 0.0326(18) -0.0006(18) -0.0005(13) 0.0015(14)
C29 0.0282(15) 0.0360(18) 0.0343(18) 0.0014(17) 0.0023(12) -0.0039(13)
C30 0.0350(17) 0.0260(16) 0.043(2) -0.0026(17) 0.0106(14) 0.0002(13)
C31 0.050(2) 0.0323(18) 0.034(2) -0.0038(18) 0.0092(15) -0.0003(15)
C32 0.048(2) 0.0326(18) 0.041(2) -0.0022(19) 0.0144(16) 0.0085(15)
C33 0.0427(19) 0.0310(18) 0.046(2) 0.0028(18) 0.0152(16) 0.0138(14)
C34 0.0409(18) 0.041(2) 0.046(2) 0.0093(19) 0.0212(16) 0.0237(16)
C35 0.0359(17) 0.040(2) 0.049(2) 0.0046(19) 0.0199(16) 0.0141(15)
C36 0.0255(15) 0.0398(19) 0.046(2) 0.0075(18) 0.0148(14) 0.0077(13)
C37 0.0215(14) 0.043(2) 0.053(2) 0.0112(19) 0.0082(14) 0.0074(13)
C38 0.0251(15) 0.0358(18) 0.046(2) 0.0036(18) 0.0039(13) 0.0007(12)
C39 0.0311(16) 0.0329(18) 0.049(2) 0.0054(18) 0.0109(15) -0.0021(13)
C40 0.0330(16) 0.0265(16) 0.049(2) 0.0067(17) 0.0090(15) -0.0018(12)
C41 0.0444(19) 0.0321(18) 0.046(2) 0.0142(18) 0.0164(16) 0.0052(14)
C42 0.0426(19) 0.0331(18) 0.052(2) 0.0192(19) 0.0110(16) 0.0107(14)
C43 0.058(2) 0.044(2) 0.036(2) 0.0199(19) 0.0168(17) 0.0210(18)
C44 0.0411(19) 0.042(2) 0.042(2) 0.0147(19) 0.0018(15) 0.0135(15)
C45 0.0377(18) 0.051(2) 0.0334(19) 0.0149(19) 0.0010(14) 0.0110(16)
C46 0.0432(19) 0.055(2) 0.0245(17) 0.0028(19) -0.0006(14) 0.0139(17)
C47 0.0423(19) 0.050(2) 0.0266(18) 0.0043(19) -0.0001(14) 0.0014(16)
C48 0.0420(19) 0.044(2) 0.0322(19) -0.0044(19) 0.0037(15) 0.0009(16)
C49 0.052(2) 0.049(2) 0.0272(18) -0.001(2) 0.0132(15) 0.0042(18)
C50 0.046(2) 0.041(2) 0.034(2) -0.0079(19) 0.0140(15) 0.0128(16)
C51 0.047(2) 0.043(2) 0.047(2) 0.007(2) 0.0277(18) 0.0140(17)
C52 0.0420(19) 0.054(2) 0.0353(19) 0.010(2) 0.0223(15) 0.0125(17)
C53 0.0336(17) 0.045(2) 0.049(2) 0.010(2) 0.0203(16) 0.0058(15)
C54 0.0329(17) 0.042(2) 0.055(2) 0.019(2) 0.0199(16) 0.0034(14)
C55 0.044(2) 0.0346(18) 0.050(2) 0.0180(19) 0.0228(17) 0.0056(15)
C56 0.044(2) 0.055(2) 0.041(2) 0.026(2) 0.0200(16) 0.0120(17)
C57 0.049(2) 0.050(2) 0.038(2) 0.021(2) 0.0116(16) 0.0113(17)
C58 0.057(2) 0.048(2) 0.0283(18) 0.0131(19) 0.0045(16) 0.0055(18)
C59 0.054(2) 0.058(3) 0.0275(18) 0.008(2) 0.0110(16) 0.0148(19)
C60 0.053(2) 0.046(2) 0.035(2) 0.011(2) 0.0219(17) 0.0081(17)
C61 0.0236(14) 0.0421(19) 0.0319(17) -0.0025(17) 0.0009(12) 0.0022(13)
C62 0.0293(16) 0.056(2) 0.0334(18) 0.0101(19) 0.0001(13) 0.0100(15)
C63 0.0368(17) 0.0311(17) 0.0312(18) 0.0029(16) 0.0085(13) 0.0012(13)
C64 0.043(2) 0.061(3) 0.045(2) 0.018(2) 0.0024(17) -0.0115(19)
C65 0.057(3) 0.073(3) 0.062(3) 0.028(3) 0.006(2) -0.022(2)
C66 0.078(3) 0.048(3) 0.039(2) 0.013(2) 0.014(2) -0.009(2)
C67 0.067(3) 0.039(2) 0.035(2) 0.006(2) 0.0016(18) 0.0085(19)
C68 0.0449(19) 0.0318(18) 0.037(2) 0.0027(18) 0.0017(15) 0.0048(14)
C69 0.0277(14) 0.0277(16) 0.0352(18) -0.0011(16) 0.0077(12) 0.0000(12)
C70 0.0335(17) 0.0360(18) 0.047(2) 0.0079(19) 0.0095(15) 0.0056(14)
C71 0.0352(18) 0.0358(19) 0.066(3) 0.008(2) 0.0135(18) 0.0065(15)
C72 0.0382(19) 0.038(2) 0.065(3) -0.007(2) 0.0223(19) 0.0010(15)
C73 0.041(2) 0.041(2) 0.043(2) -0.006(2) 0.0168(16) 0.0006(16)
C74 0.0340(17) 0.0376(19) 0.038(2) 0.0002(18) 0.0076(14) 0.0026(14)
C75 0.0227(14) 0.051(2) 0.0341(18) 0.0026(18) -0.0016(12) 0.0090(13)
C76 0.039(2) 0.086(4) 0.077(3) 0.042(3) 0.019(2) 0.033(2)
C77 0.049(3) 0.137(6) 0.120(5) 0.072(5) 0.036(3) 0.061(4)
C78 0.029(2) 0.117(5) 0.079(4) 0.036(4) 0.018(2) 0.024(3)
C79 0.0267(16) 0.065(3) 0.042(2) 0.004(2) 0.0040(14) -0.0004(16)
C80 0.0300(16) 0.046(2) 0.038(2) 0.0015(19) 0.0035(14) 0.0048(14)
C81 0.0273(15) 0.048(2) 0.049(2) 0.018(2) 0.0011(14) 0.0117(14)
C82 0.074(3) 0.064(3) 0.048(3) 0.022(3) 0.004(2) 0.019(2)
C83 0.085(4) 0.091(5) 0.071(4) 0.049(4) 0.009(3) 0.022(3)
C84 0.048(3) 0.073(4) 0.101(5) 0.054(4) 0.013(3) 0.018(2)
C85 0.044(2) 0.050(3) 0.096(4) 0.028(3) 0.009(2) 0.0145(19)
C86 0.0372(19) 0.048(2) 0.064(3) 0.018(2) 0.0046(18) 0.0142(16)
C1A 0.0193(19) 0.031(3) 0.022(2) -0.004(2) 0.0069(15) 0.0024(17)
C2A 0.019(3) 0.039(4) 0.021(3) 0.007(3) 0.0036(18) 0.0032(19)
C3A 0.021(2) 0.033(2) 0.021(2) 0.002(2) 0.0019(15) -0.0007(17)
C4A 0.025(2) 0.036(3) 0.021(3) 0.001(2) 0.0027(18) 0.005(2)
C5A 0.020(2) 0.029(2) 0.031(2) -0.003(2) 0.0018(17) 0.0085(17)
C6A 0.0163(18) 0.034(3) 0.029(3) -0.004(2) 0.0050(16) 0.0054(17)
C7A 0.019(2) 0.044(4) 0.033(3) 0.013(3) 0.0036(19) 0.008(2)
C8A 0.019(2) 0.027(3) 0.020(3) 0.000(2) 0.0034(17) 0.0044(18)
C9A 0.0180(18) 0.036(3) 0.021(2) 0.005(2) 0.0079(15) -0.0044(17)
C10A 0.020(2) 0.043(3) 0.020(2) 0.009(2) 0.0056(16) -0.0057(19)
C11A 0.023(2) 0.038(3) 0.021(2) 0.017(2) -0.0007(16) -0.0042(19)
C12A 0.023(2) 0.032(3) 0.021(3) 0.004(2) 0.0065(19) 0.001(2)
C13A 0.0194(19) 0.040(3) 0.026(2) 0.010(2) 0.0039(16) 0.0051(17)
C14A 0.020(3) 0.040(3) 0.027(3) 0.007(3) 0.0031(19) 0.005(2)
C15A 0.016(2) 0.042(4) 0.027(3) 0.008(3) 0.0037(17) -0.001(2)
C16A 0.018(3) 0.042(3) 0.032(3) 0.005(3) 0.0045(19) 0.000(2)
C17A 0.022(2) 0.035(3) 0.035(3) 0.007(3) 0.0077(18) -0.0037(18)
C18A 0.020(3) 0.032(3) 0.032(3) 0.003(3) 0.009(2) -0.0039(19)
C19A 0.030(2) 0.030(2) 0.031(3) 0.005(2) 0.006(2) 0.0117(19)
C20A 0.029(2) 0.030(2) 0.026(3) 0.005(2) 0.0032(18) 0.0091(18)
C21A 0.029(2) 0.039(3) 0.018(3) 0.007(3) 0.004(2) 0.008(2)
C22A 0.0200(19) 0.043(3) 0.026(2) 0.010(2) 0.0018(16) 0.0042(18)
C23A 0.026(2) 0.038(3) 0.024(3) 0.003(3) 0.003(2) 0.005(2)
C24A 0.023(2) 0.040(3) 0.020(3) -0.002(3) 0.0014(18) -0.002(2)
C25A 0.0203(19) 0.035(3) 0.027(3) 0.003(3) 0.0028(16) -0.0019(17)
C26A 0.020(2) 0.038(3) 0.028(3) 0.003(3) 0.005(2) -0.001(2)
C27A 0.034(3) 0.027(3) 0.025(3) -0.005(3) 0.011(2) 0.003(2)
C28A 0.027(3) 0.036(3) 0.038(3) 0.014(3) 0.012(2) 0.005(2)
C29A 0.029(2) 0.027(2) 0.031(3) 0.006(2) 0.0095(19) 0.0072(18)
C30A 0.020(2) 0.040(3) 0.028(3) 0.014(3) 0.009(2) 0.006(2)
C31A 0.029(3) 0.044(4) 0.041(4) 0.010(4) 0.010(3) 0.016(2)
C32A 0.021(2) 0.050(3) 0.037(3) 0.015(3) 0.0105(18) 0.012(2)
C33A 0.018(2) 0.037(3) 0.038(3) 0.012(3) 0.005(2) 0.004(2)
C34A 0.017(2) 0.050(4) 0.031(3) 0.006(3) 0.0086(18) 0.000(2)
C35A 0.019(2) 0.047(3) 0.043(3) 0.016(3) 0.0112(19) 0.005(2)
C36A 0.026(2) 0.037(3) 0.041(3) 0.019(3) 0.013(2) 0.005(3)
C37A 0.027(3) 0.036(3) 0.029(3) 0.012(3) 0.012(2) -0.001(2)
C38A 0.023(2) 0.034(3) 0.034(3) 0.014(3) 0.0095(19) 0.0028(19)
C39A 0.035(3) 0.035(3) 0.026(3) 0.011(2) 0.012(2) 0.012(2)
C40A 0.027(3) 0.042(3) 0.028(3) 0.011(3) 0.001(2) 0.011(2)
C41A 0.035(3) 0.049(3) 0.019(2) 0.007(3) 0.0041(18) 0.009(2)
C42A 0.035(3) 0.046(3) 0.019(3) 0.002(3) 0.000(2) 0.009(2)
C43A 0.031(3) 0.043(3) 0.021(3) 0.001(3) 0.004(2) 0.004(2)
C44A 0.030(3) 0.038(3) 0.025(3) -0.004(3) 0.003(2) 0.001(2)
C45A 0.030(2) 0.033(3) 0.030(3) -0.002(2) 0.0066(19) -0.0001(19)
C46A 0.037(3) 0.036(4) 0.038(3) 0.005(3) 0.012(3) 0.004(3)
C47A 0.037(3) 0.034(3) 0.032(3) 0.008(3) 0.013(2) 0.011(2)
C48A 0.033(3) 0.037(3) 0.036(3) 0.012(3) 0.017(2) 0.014(2)
C49A 0.033(3) 0.043(3) 0.039(3) 0.012(3) 0.020(2) 0.017(2)
C50A 0.025(2) 0.047(4) 0.042(3) 0.017(3) 0.017(2) 0.013(2)
C51A 0.024(2) 0.039(4) 0.044(4) 0.011(3) 0.018(2) 0.009(2)
C52A 0.030(3) 0.045(3) 0.034(3) 0.013(3) 0.019(2) 0.007(2)
C53A 0.032(3) 0.041(3) 0.031(3) 0.012(3) 0.018(2) 0.004(2)
C54A 0.039(3) 0.046(3) 0.025(3) 0.016(3) 0.013(2) 0.008(2)
C55A 0.038(3) 0.042(4) 0.016(2) 0.001(3) 0.010(2) 0.006(2)
C56A 0.046(4) 0.044(3) 0.022(3) 0.009(3) 0.017(2) 0.014(3)
C57A 0.045(3) 0.041(3) 0.018(2) -0.003(3) 0.011(2) 0.008(2)
C58A 0.044(3) 0.032(3) 0.032(3) -0.004(3) 0.014(2) 0.005(2)
C59A 0.041(3) 0.038(3) 0.034(3) 0.007(3) 0.022(2) 0.014(2)
C60A 0.039(3) 0.044(3) 0.028(3) 0.009(3) 0.019(2) 0.012(2)
C1B 0.041(5) 0.028(5) 0.023(5) 0.008(5) 0.019(4) 0.006(4)
C2B 0.046(7) 0.058(10) 0.025(6) 0.008(6) 0.010(5) 0.047(8)
C3B 0.028(5) 0.067(9) 0.026(5) -0.001(6) 0.002(4) 0.028(5)
C4B 0.014(4) 0.029(8) 0.036(8) 0.006(6) 0.000(4) 0.010(4)
C5B 0.030(5) 0.022(5) 0.021(5) 0.001(4) 0.009(3) -0.010(4)
C6B 0.025(4) 0.017(4) 0.041(6) -0.009(5) 0.007(4) 0.001(3)
C7B 0.025(6) 0.030(7) 0.031(7) 0.003(5) 0.000(4) 0.009(4)
C8B 0.019(4) 0.019(5) 0.032(7) -0.019(5) 0.005(4) 0.003(4)
C9B 0.038(6) 0.031(6) 0.084(11) 0.035(7) 0.026(6) 0.008(5)
C10B 0.056(9) 0.074(11) 0.092(13) 0.039(11) 0.053(9) 0.032(8)
C11B 0.083(12) 0.082(11) 0.083(12) 0.066(11) 0.069(11) 0.061(10)
C12B 0.091(13) 0.115(18) 0.036(10) 0.053(11) 0.044(9) 0.085(14)
C13B 0.082(12) 0.145(19) 0.039(9) 0.049(12) 0.035(8) 0.088(13)
C14B 0.073(10) 0.115(15) 0.012(6) -0.007(8) -0.003(6) 0.069(11)
C15B 0.045(9) 0.066(13) 0.019(8) -0.009(8) -0.009(6) 0.027(9)
C16B 0.043(8) 0.069(11) 0.019(7) -0.024(7) -0.006(5) 0.033(7)
C17B 0.025(5) 0.050(7) 0.045(7) -0.028(7) -0.003(4) 0.011(4)
C18B 0.011(4) 0.050(9) 0.035(7) 0.000(7) 0.003(4) 0.006(5)
C19B 0.021(4) 0.031(5) 0.038(6) -0.009(5) 0.017(4) 0.010(4)
C20B 0.030(5) 0.023(5) 0.061(8) 0.016(6) 0.000(5) 0.014(4)
C21B 0.028(5) 0.023(6) 0.012(5) -0.004(5) -0.001(4) 0.003(4)
C22B 0.017(4) 0.038(5) 0.024(5) -0.002(5) 0.001(3) 0.006(4)
C23B 0.017(5) 0.026(6) 0.051(8) -0.002(6) 0.003(4) 0.003(4)
C24B 0.014(5) 0.037(7) 0.060(10) -0.006(7) 0.017(5) 0.001(5)
C25B 0.017(4) 0.024(5) 0.085(10) -0.001(6) 0.021(5) -0.001(3)
C26B 0.032(8) 0.028(6) 0.093(13) 0.032(7) 0.046(7) 0.012(5)
C27B 0.064(10) 0.039(8) 0.13(2) 0.038(11) 0.077(13) 0.021(7)
C28B 0.077(12) 0.071(10) 0.116(15) 0.065(11) 0.077(12) 0.050(9)
C29B 0.083(12) 0.080(12) 0.099(14) 0.070(12) 0.074(11) 0.062(10)
C30B 0.076(15) 0.133(18) 0.060(10) 0.054(12) 0.038(10) 0.086(15)
C31B 0.14(2) 0.12(2) 0.029(9) 0.039(13) 0.053(11) 0.093(19)
C32B 0.092(12) 0.137(17) 0.036(7) 0.033(10) 0.030(8) 0.077(13)
C33B 0.094(14) 0.14(2) 0.021(6) 0.007(10) 0.004(7) 0.096(15)
C34B 0.059(12) 0.095(18) 0.025(9) -0.014(10) -0.007(8) 0.048(13)
C35B 0.056(8) 0.089(11) 0.031(6) -0.034(8) -0.013(5) 0.049(8)
C36B 0.049(12) 0.046(11) 0.053(13) -0.015(10) -0.015(9) 0.018(9)
C37B 0.032(5) 0.038(6) 0.026(6) -0.023(5) -0.002(4) 0.012(5)
C38B 0.021(5) 0.029(5) 0.046(7) 0.001(6) 0.012(4) 0.004(4)
C39B 0.026(5) 0.024(5) 0.033(6) 0.002(5) 0.010(4) 0.014(4)
C40B 0.013(5) 0.046(7) 0.029(6) 0.015(6) 0.014(4) 0.012(4)
C41B 0.018(4) 0.039(6) 0.034(6) 0.007(5) 0.007(3) 0.012(4)
C42B 0.013(5) 0.035(6) 0.045(7) -0.001(6) 0.006(5) 0.001(4)
C43B 0.021(5) 0.027(6) 0.085(12) 0.019(7) 0.017(6) 0.008(5)
C44B 0.024(6) 0.034(7) 0.069(10) 0.011(7) 0.032(6) -0.004(5)
C45B 0.047(7) 0.037(6) 0.17(2) 0.032(10) 0.079(11) 0.012(6)
C46B 0.063(11) 0.049(9) 0.098(15) 0.053(10) 0.059(11) 0.034(7)
C47B 0.095(13) 0.078(11) 0.099(14) 0.065(11) 0.084(12) 0.061(10)
C48B 0.108(15) 0.113(15) 0.067(11) 0.066(11) 0.072(11) 0.087(13)
C49B 0.101(14) 0.100(14) 0.053(9) 0.044(11) 0.061(10) 0.072(12)
C50B 0.12(2) 0.091(17) 0.021(7) 0.029(8) 0.037(9) 0.081(15)
C51B 0.061(8) 0.066(10) 0.031(7) -0.018(7) 0.010(6) 0.040(8)
C52B 0.048(7) 0.062(10) 0.031(7) 0.011(7) 0.025(6) 0.038(7)
C53B 0.043(6) 0.038(6) 0.023(5) -0.005(5) 0.009(4) 0.018(5)
C54B 0.027(5) 0.032(5) 0.033(6) 0.008(5) 0.015(4) 0.014(4)
C55B 0.023(6) 0.047(8) 0.035(8) 0.001(6) 0.007(5) 0.025(6)
C56B 0.021(5) 0.043(8) 0.062(11) 0.025(7) 0.026(5) 0.018(5)
C57B 0.022(5) 0.050(7) 0.100(12) 0.030(8) 0.031(6) 0.017(5)
C58B 0.059(10) 0.055(12) 0.120(19) 0.058(13) 0.075(12) 0.044(9)
C59B 0.072(11) 0.073(12) 0.065(11) 0.043(10) 0.052(10) 0.049(10)
C60B 0.044(7) 0.061(9) 0.049(8) 0.025(8) 0.031(6) 0.038(7)
C61A 0.053(6) 0.038(6) 0.026(5) 0.012(5) -0.008(3) -0.016(4)
C61B 0.046(6) 0.026(6) 0.025(7) -0.003(5) -0.012(4) 0.004(4)
C62A 0.0292(16) 0.049(2) 0.0367(19) 0.0155(18) 0.0001(13) 0.0060(14)
C63A 0.0268(14) 0.0393(18) 0.0225(15) 0.0024(15) 0.0030(11) -0.0005(12)
C64A 0.0309(16) 0.053(2) 0.0256(16) 0.0045(18) 0.0020(12) 0.0102(15)
C65A 0.0367(19) 0.073(3) 0.0289(18) 0.001(2) -0.0008(14) 0.0189(19)
C66A 0.0262(17) 0.104(4) 0.035(2) -0.008(3) -0.0004(14) 0.005(2)
C67A 0.034(2) 0.102(4) 0.040(2) 0.011(3) 0.0041(16) -0.017(2)
C68A 0.0362(19) 0.062(3) 0.034(2) 0.012(2) 0.0015(14) -0.0106(17)
C69A 0.0294(17) 0.0330(19) 0.090(4) -0.002(2) -0.0035(19) 0.0098(14)
C70A 0.044(4) 0.075(7) 0.085(8) -0.009(6) 0.003(4) 0.013(4)
C71A 0.063(6) 0.104(9) 0.066(7) -0.045(7) -0.008(5) 0.025(6)
C72A 0.068(4) 0.093(5) 0.143(7) -0.018(5) 0.048(5) 0.012(3)
C73A 0.050(4) 0.035(3) 0.027(3) 0.000(3) 0.010(3) 0.005(3)
C74A 0.038(3) 0.038(3) 0.023(3) -0.006(3) 0.015(2) -0.009(2)
C69B 0.0294(17) 0.0330(19) 0.090(4) -0.002(2) -0.0035(19) 0.0098(14)
C70B 0.049(7) 0.100(12) 0.095(12) -0.013(10) -0.018(7) 0.006(7)
C71B 0.010(6) 0.048(11) 0.045(11) -0.039(10) -0.002(6) -0.002(6)
C71C 0.029(6) 0.025(6) 0.046(8) 0.002(6) 0.002(5) 0.005(4)
C72B 0.068(4) 0.093(5) 0.143(7) -0.018(5) 0.048(5) 0.012(3)
C73B 0.090(10) 0.086(10) 0.058(7) 0.033(8) 0.042(7) 0.065(9)
C74B 0.059(13) 0.055(13) 0.13(2) 0.067(15) 0.067(14) 0.047(11)
C74C 0.036(7) 0.042(8) 0.049(9) 0.002(8) -0.003(6) 0.012(6)
C75A 0.0380(19) 0.069(3) 0.042(2) -0.001(2) 0.0071(16) 0.0260(19)
C76A 0.073(4) 0.039(3) 0.086(5) 0.014(4) 0.046(4) 0.006(3)
C77A 0.091(5) 0.041(3) 0.078(5) 0.010(4) 0.038(4) 0.020(3)
C78A 0.076(3) 0.096(4) 0.055(3) 0.028(3) 0.028(3) 0.058(3)
C79A 0.033(2) 0.065(4) 0.037(3) 0.009(3) 0.0065(19) 0.020(2)
C80A 0.028(2) 0.043(3) 0.034(2) 0.007(2) 0.0029(17) 0.0088(18)
C75B 0.0380(19) 0.069(3) 0.042(2) -0.001(2) 0.0071(16) 0.0260(19)
C76B 0.040(7) 0.053(9) 0.049(9) 0.031(8) 0.028(6) 0.025(7)
C77B 0.063(11) 0.059(11) 0.046(10) 0.013(9) 0.025(8) 0.038(9)
C78B 0.076(3) 0.096(4) 0.055(3) 0.028(3) 0.028(3) 0.058(3)
C79B 0.023(6) 0.060(10) 0.079(13) 0.027(10) 0.008(7) 0.014(6)
C80B 0.025(6) 0.040(8) 0.042(8) 0.001(7) -0.008(5) 0.007(5)
C81A 0.0265(15) 0.054(2) 0.0329(19) -0.0039(19) -0.0025(13) 0.0006(14)
C82A 0.0319(17) 0.049(2) 0.043(2) 0.001(2) -0.0001(15) 0.0049(15)
C83A 0.0320(18) 0.055(3) 0.050(2) -0.006(2) 0.0023(16) 0.0034(16)
C84A 0.065(3) 0.092(5) 0.050(3) 0.000(3) -0.011(2) -0.023(3)
C86A 0.053(9) 0.052(11) 0.039(7) 0.012(7) 0.003(6) -0.006(7)
C85A 0.049(9) 0.083(13) 0.023(5) 0.003(7) 0.001(5) -0.006(8)
C85B 0.082(13) 0.081(9) 0.056(7) 0.007(7) -0.025(7) -0.004(8)
C86B 0.084(9) 0.056(7) 0.043(6) 0.002(6) -0.023(5) 0.007(7)
C87 0.0333(18) 0.062(3) 0.050(2) 0.007(2) 0.0028(16) 0.0141(17)
C88 0.0305(17) 0.057(3) 0.046(2) 0.002(2) -0.0034(15) 0.0095(16)
C89 0.033(2) 0.055(3) 0.102(5) 0.001(3) -0.006(2) 0.0056(18)
C90 0.042(3) 0.064(3) 0.114(6) -0.032(4) 0.014(3) 0.007(2)
C91 0.071(4) 0.114(6) 0.064(4) -0.020(4) 0.025(3) 0.008(4)
C92 0.063(3) 0.094(5) 0.052(3) 0.013(3) 0.013(2) 0.016(3)
C87A 0.046(2) 0.064(3) 0.056(3) 0.020(3) 0.0011(19) 0.008(2)
C88A 0.048(2) 0.045(2) 0.078(4) 0.016(3) -0.003(2) 0.0142(19)
C89A 0.062(3) 0.059(3) 0.150(7) 0.026(4) 0.000(4) 0.022(3)
C90A 0.075(4) 0.082(4) 0.070(4) 0.019(4) 0.030(3) 0.010(3)
C91A 0.057(3) 0.063(3) 0.069(3) 0.044(3) 0.005(2) 0.006(2)
C92A 0.058(3) 0.049(3) 0.068(3) 0.007(3) 0.010(2) 0.018(2)
C87B 0.051(2) 0.065(3) 0.052(3) 0.021(3) 0.0016(19) 0.001(2)
C88B 0.046(2) 0.069(3) 0.045(2) 0.013(3) 0.0052(18) 0.010(2)
C89B 0.064(3) 0.074(4) 0.042(3) 0.011(3) 0.001(2) 0.005(2)
C90B 0.083(4) 0.061(3) 0.049(3) 0.014(3) 0.011(2) 0.009(3)
C91B 0.067(3) 0.061(3) 0.075(4) 0.029(3) 0.002(3) 0.014(2)
C92B 0.054(3) 0.068(3) 0.062(3) 0.026(3) -0.012(2) -0.004(2)

loop_
_atom_type_symbol
_atom_type_description
_atom_type_scat_dispersion_real
_atom_type_scat_dispersion_imag
_atom_type_scat_source
C C 0.0033 0.0016 'International Tables Vol C Tables 4.2.6.8 and 6.1.1.4'
H H 0.0000 0.0000 'International Tables Vol C Tables 4.2.6.8 and 6.1.1.4'
P P 0.1130 0.1200 'International Tables Vol C Tables 4.2.6.8 and 6.1.1.4'
Cl Cl 0.1484 0.1585 'International Tables Vol C Tables 4.2.6.8 and 6.1.1.4'
Co Co 0.2930 1.2060 'International Tables Vol C Tables 4.2.6.8 and 6.1.1.4'

loop_
_geom_angle_atom_site_label_1
_geom_angle_atom_site_label_2
_geom_angle_atom_site_label_3
_geom_angle
_geom_angle_site_symmetry_1
_geom_angle_site_symmetry_3
C11 Co1 C5 114.58(14) 2_765 .
C11 Co1 C10 40.21(13) 2_765 2_765
C5 Co1 C10 83.29(14) . 2_765
C11 Co1 C6 125.38(13) 2_765 .
C5 Co1 C6 40.46(13) . .
C10 Co1 C6 114.91(14) 2_765 .
C11 Co1 P2 115.82(10) 2_765 .
C5 Co1 P2 101.10(9) . .
C10 Co1 P2 100.45(9) 2_765 .
C6 Co1 P2 116.63(9) . .
C11 Co1 P1 94.39(10) 2_765 .
C5 Co1 P1 141.80(10) . .
C10 Co1 P1 132.47(11) 2_765 .
C6 Co1 P1 102.68(10) . .
P2 Co1 P1 86.69(4) . .
C1B Co1A C9B 47.19(8) . .
C5A Co1A C6A 39.49(19) . .
C1B Co1A P2A 103.15(10) . .
C9B Co1A P2A 115.89(10) . .
C5A Co1A P2A 128.83(15) . .
C6A Co1A P2A 90.83(14) . .
C1B Co1A P1A 129.91(9) . .
C9B Co1A P1A 84.58(9) . .
C5A Co1A P1A 101.65(15) . .
C6A Co1A P1A 112.20(14) . .
P2A Co1A P1A 84.46(4) . .
C63 P1 C69 100.51(16) . .
C63 P1 C61 103.45(17) . .
C69 P1 C61 101.38(17) . .
C63 P1 Co1 120.68(13) . .
C69 P1 Co1 121.42(11) . .
C61 P1 Co1 106.58(13) . .
C81 P2 C62 104.48(19) . .
C81 P2 C75 102.45(17) . .
C62 P2 C75 101.71(17) . .
C81 P2 Co1 120.21(12) . .
C62 P2 Co1 104.27(12) . .
C75 P2 Co1 121.11(12) . .
C63A P1A C69B 99.30(18) . .
C63A P1A C69A 99.30(18) . .
C63A P1A C61B 108.5(5) . .
C69B P1A C61B 93.0(4) . .
C69A P1A C61B 93.0(4) . .
C63A P1A C61A 100.5(4) . .
C69B P1A C61A 112.8(4) . .
C69A P1A C61A 112.8(4) . .
C61B P1A C61A 20.1(4) . .
C63A P1A Co1A 121.93(13) . .
C69B P1A Co1A 118.59(14) . .
C69A P1A Co1A 118.59(14) . .
C61B P1A Co1A 111.3(5) . .
C61A P1A Co1A 102.6(3) . .
C81A P2A C75B 101.6(2) . .
C81A P2A C75A 101.6(2) . .
C81A P2A C62A 105.12(18) . .
C75B P2A C62A 102.2(2) . .
C75A P2A C62A 102.2(2) . .
C81A P2A Co1A 120.71(15) . .
C75B P2A Co1A 120.90(15) . .
C75A P2A Co1A 120.90(15) . .
C62A P2A Co1A 103.92(11) . .
C2 C1 C5 102.7(2) . .
C2 C1 C9 119.4(3) . 2_765
C5 C1 C9 112.6(3) . 2_765
C2 C1 C9 115.8(3) . .
C5 C1 C9 116.9(3) . .
C9 C1 C9 90.1(2) 2_765 .
C12 C2 C3 119.0(3) . .
C12 C2 C1 123.1(3) . .
C3 C2 C1 111.5(3) . .
C15 C3 C2 121.1(3) . .
C15 C3 C4 122.1(3) . .
C2 C3 C4 107.7(3) . .
C18 C4 C3 118.6(3) . .
C18 C4 C5 122.2(3) . .
C3 C4 C5 110.9(3) . .
C6 C5 C4 117.8(3) . .
C6 C5 C1 121.3(3) . .
C4 C5 C1 106.2(3) . .
C6 C5 Co1 70.1(2) . .
C4 C5 Co1 127.8(2) . .
C1 C5 Co1 111.2(2) . .
C5 C6 C20 118.2(3) . .
C5 C6 C7 119.3(3) . .
C20 C6 C7 103.9(3) . .
C5 C6 Co1 69.4(2) . .
C20 C6 Co1 124.6(2) . .
C7 C6 Co1 119.4(2) . .
C8 C7 C22 119.0(3) . .
C8 C7 C6 122.2(3) . .
C22 C7 C6 110.0(3) . .
C7 C8 C25 118.7(3) . .
C7 C8 C9 123.2(3) . .
C25 C8 C9 111.3(3) . .
C8 C9 C10 102.5(3) . .
C8 C9 C1 119.4(3) . 2_765
C10 C9 C1 113.0(3) . 2_765
C8 C9 C1 115.6(3) . .
C10 C9 C1 117.2(3) . .
C1 C9 C1 89.9(2) 2_765 .
C11 C10 C26 117.5(3) . .
C11 C10 C9 121.0(3) . .
C26 C10 C9 106.7(3) . .
C11 C10 Co1 69.58(18) . 2_765
C26 C10 Co1 128.0(2) . 2_765
C9 C10 Co1 111.3(2) . 2_765
C10 C11 C12 120.2(3) . .
C10 C11 C29 118.5(3) . .
C12 C11 C29 104.0(3) . .
C10 C11 Co1 70.21(17) . 2_765
C12 C11 Co1 118.8(2) . 2_765
C29 C11 Co1 123.5(2) . 2_765
C2 C12 C13 118.8(3) . .
C2 C12 C11 121.4(3) . .
C13 C12 C11 110.2(3) . .
C14 C13 C12 121.9(3) . .
C14 C13 C30 120.4(3) . .
C12 C13 C30 107.7(3) . .
C13 C14 C15 119.1(3) . .
C13 C14 C33 119.7(4) . .
C15 C14 C33 108.5(3) . .
C3 C15 C14 119.9(3) . .
C3 C15 C16 118.5(3) . .
C14 C15 C16 108.7(3) . .
C17 C16 C34 121.1(3) . .
C17 C16 C15 119.6(3) . .
C34 C16 C15 106.3(3) . .
C16 C17 C18 121.2(3) . .
C16 C17 C37 119.9(4) . .
C18 C17 C37 107.3(3) . .
C4 C18 C17 119.9(3) . .
C4 C18 C19 118.5(3) . .
C17 C18 C19 109.0(3) . .
C20 C19 C18 120.6(3) . .
C20 C19 C38 120.3(3) . .
C18 C19 C38 107.5(3) . .
C19 C20 C21 120.0(3) . .
C19 C20 C6 121.8(3) . .
C21 C20 C6 108.6(3) . .
C22 C21 C20 109.5(3) . .
C22 C21 C40 119.7(3) . .
C20 C21 C40 120.2(3) . .
C23 C22 C21 120.8(3) . .
C23 C22 C7 121.4(3) . .
C21 C22 C7 107.5(3) . .
C22 C23 C24 119.8(3) . .
C22 C23 C42 119.6(3) . .
C24 C23 C42 108.1(4) . .
C25 C24 C23 119.0(3) . .
C25 C24 C44 119.4(4) . .
C23 C24 C44 108.9(3) . .
C24 C25 C8 121.9(3) . .
C24 C25 C26 121.3(3) . .
C8 C25 C26 107.2(3) . .
C27 C26 C25 118.4(3) . .
C27 C26 C10 122.8(3) . .
C25 C26 C10 111.3(3) . .
C26 C27 C45 120.5(4) . .
C26 C27 C28 118.3(3) . .
C45 C27 C28 109.3(3) . .
C29 C28 C27 120.4(3) . .
C29 C28 C47 119.6(4) . .
C27 C28 C47 106.8(3) . .
C28 C29 C30 121.0(3) . .
C28 C29 C11 121.5(3) . .
C30 C29 C11 108.0(3) . .
C31 C30 C13 120.0(3) . .
C31 C30 C29 119.7(4) . .
C13 C30 C29 109.8(3) . .
C30 C31 C32 119.5(4) . .
C30 C31 C48 118.9(4) . .
C32 C31 C48 109.7(3) . .
C33 C32 C31 120.4(3) . .
C33 C32 C50 119.8(4) . .
C31 C32 C50 107.8(4) . .
C32 C33 C34 120.5(4) . .
C32 C33 C14 120.0(3) . .
C34 C33 C14 107.9(4) . .
C35 C34 C33 120.2(4) . .
C35 C34 C16 118.9(4) . .
C33 C34 C16 108.7(3) . .
C34 C35 C51 120.0(4) . .
C34 C35 C36 120.5(4) . .
C51 C35 C36 107.3(4) . .
C37 C36 C35 119.9(3) . .
C37 C36 C53 118.2(3) . .
C35 C36 C53 109.3(4) . .
C36 C37 C17 119.7(3) . .
C36 C37 C38 119.4(3) . .
C17 C37 C38 109.3(3) . .
C39 C38 C37 121.8(4) . .
C39 C38 C19 119.7(3) . .
C37 C38 C19 106.9(3) . .
C38 C39 C40 121.5(3) . .
C38 C39 C54 119.1(4) . .
C40 C39 C54 106.4(4) . .
C41 C40 C21 119.0(3) . .
C41 C40 C39 110.1(4) . .
C21 C40 C39 118.3(3) . .
C42 C41 C55 121.3(4) . .
C42 C41 C40 120.7(3) . .
C55 C41 C40 106.5(4) . .
C41 C42 C43 119.8(4) . .
C41 C42 C23 120.2(4) . .
C43 C42 C23 107.9(3) . .
C57 C43 C42 120.7(4) . .
C57 C43 C44 119.7(4) . .
C42 C43 C44 107.7(3) . .
C45 C44 C24 120.0(3) . .
C45 C44 C43 120.0(4) . .
C24 C44 C43 107.3(4) . .
C44 C45 C27 120.3(4) . .
C44 C45 C46 120.5(4) . .
C27 C45 C46 107.2(4) . .
C58 C46 C47 119.7(4) . .
C58 C46 C45 119.7(4) . .
C47 C46 C45 109.0(3) . .
C48 C47 C46 121.1(4) . .
C48 C47 C28 120.0(4) . .
C46 C47 C28 107.7(4) . .
C47 C48 C31 120.6(4) . .
C47 C48 C49 119.2(4) . .
C31 C48 C49 107.0(4) . .
C59 C49 C50 121.6(4) . .
C59 C49 C48 119.4(4) . .
C50 C49 C48 106.6(3) . .
C32 C50 C51 119.8(4) . .
C32 C50 C49 108.9(3) . .
C51 C50 C49 118.7(4) . .
C35 C51 C50 119.7(4) . .
C35 C51 C52 110.4(4) . .
C50 C51 C52 118.5(4) . .
C60 C52 C51 123.0(4) . .
C60 C52 C53 118.6(4) . .
C51 C52 C53 106.4(4) . .
C54 C53 C36 122.3(4) . .
C54 C53 C52 119.2(4) . .
C36 C53 C52 106.7(3) . .
C53 C54 C55 122.7(4) . .
C53 C54 C39 119.2(4) . .
C55 C54 C39 106.2(3) . .
C41 C55 C56 119.0(4) . .
C41 C55 C54 110.7(4) . .
C56 C55 C54 117.9(4) . .
C60 C56 C55 119.3(4) . .
C60 C56 C57 110.0(4) . .
C55 C56 C57 119.4(4) . .
C43 C57 C58 120.7(4) . .
C43 C57 C56 119.7(4) . .
C58 C57 C56 106.5(4) . .
C46 C58 C59 118.9(4) . .
C46 C58 C57 119.4(4) . .
C59 C58 C57 109.4(4) . .
C49 C59 C58 121.5(4) . .
C49 C59 C60 119.4(4) . .
C58 C59 C60 107.1(4) . .
C52 C60 C56 122.3(4) . .
C52 C60 C59 118.8(4) . .
C56 C60 C59 107.0(4) . .
C62 C61 P1 110.5(2) . .
C61 C62 P2 108.0(2) . .
C68 C63 C64 118.2(3) . .
C68 C63 P1 119.0(3) . .
C64 C63 P1 122.8(3) . .
C65 C64 C63 120.6(4) . .
C66 C65 C64 120.3(4) . .
C67 C66 C65 119.7(4) . .
C66 C67 C68 120.0(4) . .
C67 C68 C63 121.2(4) . .
C70 C69 C74 117.6(3) . .
C70 C69 P1 121.7(3) . .
C74 C69 P1 120.7(3) . .
C69 C70 C71 121.2(4) . .
C72 C71 C70 119.3(4) . .
C71 C72 C73 121.2(4) . .
C72 C73 C74 118.8(4) . .
C73 C74 C69 122.0(4) . .
C76 C75 C80 118.5(3) . .
C76 C75 P2 122.1(3) . .
C80 C75 P2 119.4(3) . .
C75 C76 C77 120.0(5) . .
C78 C77 C76 120.6(5) . .
C79 C78 C77 120.0(4) . .
C78 C79 C80 120.7(4) . .
C79 C80 C75 120.3(4) . .
C82 C81 C86 118.1(4) . .
C82 C81 P2 122.9(4) . .
C86 C81 P2 118.8(3) . .
C81 C82 C83 120.6(6) . .
C84 C83 C82 120.7(6) . .
C83 C84 C85 119.3(5) . .
C86 C85 C84 120.2(6) . .
C85 C86 C81 121.1(5) . .
C2A C1A C9A 116.1(5) . .
C2A C1A C5A 102.7(4) . .
C9A C1A C5A 116.5(4) . .
C12A C2A C3A 119.4(5) . .
C12A C2A C1A 123.4(6) . .
C3A C2A C1A 110.8(6) . .
C15A C3A C2A 120.6(5) . .
C15A C3A C4A 121.6(5) . .
C2A C3A C4A 108.3(5) . .
C18A C4A C3A 119.4(5) . .
C18A C4A C5A 122.4(5) . .
C3A C4A C5A 110.9(5) . .
C6A C5A C4A 119.4(5) . .
C6A C5A C1A 119.5(4) . .
C4A C5A C1A 106.1(4) . .
C6A C5A Co1A 71.8(3) . .
C4A C5A Co1A 126.8(4) . .
C1A C5A Co1A 110.9(3) . .
C5A C6A C7A 120.5(5) . .
C5A C6A C20A 116.6(4) . .
C7A C6A C20A 103.6(4) . .
C5A C6A Co1A 68.7(3) . .
C7A C6A Co1A 122.4(4) . .
C20A C6A Co1A 122.9(4) . .
C8A C7A C22A 119.4(6) . .
C8A C7A C6A 123.3(6) . .
C22A C7A C6A 109.4(5) . .
C7A C8A C25A 120.6(6) . .
C7A C8A C9A 122.5(6) . .
C25A C8A C9A 110.6(6) . .
C8A C9A C1A 115.8(5) . .
C8A C9A C10A 101.9(5) . .
C1A C9A C10A 116.9(4) . .
C11A C10A C26A 119.3(5) . .
C11A C10A C9A 118.2(5) . .
C26A C10A C9A 106.8(4) . .
C10A C11A C12A 121.9(5) . .
C10A C11A C29A 115.4(5) . .
C12A C11A C29A 104.0(4) . .
C2A C12A C13A 119.9(5) . .
C2A C12A C11A 121.9(5) . .
C13A C12A C11A 109.6(5) . .
C14A C13A C30A 119.9(5) . .
C14A C13A C12A 120.7(5) . .
C30A C13A C12A 108.8(5) . .
C13A C14A C15A 118.8(5) . .
C13A C14A C33A 119.3(6) . .
C15A C14A C33A 109.3(5) . .
C3A C15A C14A 120.5(5) . .
C3A C15A C16A 118.6(5) . .
C14A C15A C16A 107.8(5) . .
C17A C16A C15A 119.6(5) . .
C17A C16A C34A 119.8(5) . .
C15A C16A C34A 107.6(6) . .
C16A C17A C37A 120.8(5) . .
C16A C17A C18A 120.0(5) . .
C37A C17A C18A 107.5(5) . .
C4A C18A C17A 120.7(6) . .
C4A C18A C19A 119.1(6) . .
C17A C18A C19A 108.1(5) . .
C20A C19A C18A 120.2(5) . .
C20A C19A C38A 119.7(5) . .
C18A C19A C38A 107.8(5) . .
C19A C20A C21A 121.2(5) . .
C19A C20A C6A 121.2(5) . .
C21A C20A C6A 109.0(5) . .
C40A C21A C20A 120.6(5) . .
C40A C21A C22A 118.9(6) . .
C20A C21A C22A 109.0(5) . .
C23A C22A C21A 120.5(5) . .
C23A C22A C7A 120.6(5) . .
C21A C22A C7A 108.1(5) . .
C22A C23A C24A 120.3(6) . .
C22A C23A C42A 120.8(5) . .
C24A C23A C42A 107.3(6) . .
C25A C24A C23A 119.0(6) . .
C25A C24A C44A 120.1(6) . .
C23A C24A C44A 109.1(5) . .
C24A C25A C8A 120.1(5) . .
C24A C25A C26A 120.7(6) . .
C8A C25A C26A 109.1(5) . .
C27A C26A C25A 119.2(5) . .
C27A C26A C10A 122.4(6) . .
C25A C26A C10A 110.5(6) . .
C26A C27A C28A 119.0(5) . .
C26A C27A C45A 120.2(6) . .
C28A C27A C45A 108.6(4) . .
C29A C28A C27A 120.0(5) . .
C29A C28A C47A 120.3(5) . .
C27A C28A C47A 107.5(5) . .
C28A C29A C30A 120.6(5) . .
C28A C29A C11A 122.7(5) . .
C30A C29A C11A 107.8(5) . .
C31A C30A C13A 121.0(6) . .
C31A C30A C29A 119.6(6) . .
C13A C30A C29A 108.9(5) . .
C30A C31A C48A 119.5(6) . .
C30A C31A C32A 119.6(7) . .
C48A C31A C32A 109.0(6) . .
C33A C32A C31A 119.7(5) . .
C33A C32A C50A 120.5(5) . .
C31A C32A C50A 107.6(6) . .
C32A C33A C34A 119.2(5) . .
C32A C33A C14A 120.6(5) . .
C34A C33A C14A 107.8(5) . .
C35A C34A C33A 121.8(6) . .
C35A C34A C16A 118.9(6) . .
C33A C34A C16A 107.5(5) . .
C34A C35A C36A 121.8(6) . .
C34A C35A C51A 118.9(6) . .
C36A C35A C51A 107.2(5) . .
C37A C36A C53A 118.8(6) . .
C37A C36A C35A 118.8(6) . .
C53A C36A C35A 109.0(6) . .
C36A C37A C38A 119.7(6) . .
C36A C37A C17A 119.9(6) . .
C38A C37A C17A 108.9(5) . .
C39A C38A C37A 121.2(6) . .
C39A C38A C19A 119.5(5) . .
C37A C38A C19A 107.7(5) . .
C38A C39A C40A 120.9(5) . .
C38A C39A C54A 119.0(5) . .
C40A C39A C54A 108.1(5) . .
C21A C40A C41A 120.6(6) . .
C21A C40A C39A 118.0(6) . .
C41A C40A C39A 108.0(5) . .
C42A C41A C40A 120.2(5) . .
C42A C41A C55A 119.4(6) . .
C40A C41A C55A 109.2(5) . .
C41A C42A C43A 119.6(6) . .
C41A C42A C23A 118.9(6) . .
C43A C42A C23A 108.0(5) . .
C57A C43A C42A 121.0(6) . .
C57A C43A C44A 119.8(6) . .
C42A C43A C44A 108.4(6) . .
C45A C44A C24A 118.6(6) . .
C45A C44A C43A 120.2(5) . .
C24A C44A C43A 107.1(6) . .
C44A C45A C46A 120.2(6) . .
C44A C45A C27A 121.1(5) . .
C46A C45A C27A 107.0(6) . .
C58A C46A C45A 120.2(7) . .
C58A C46A C47A 120.2(8) . .
C45A C46A C47A 109.9(8) . .
C48A C47A C46A 121.0(6) . .
C48A C47A C28A 119.3(6) . .
C46A C47A C28A 107.1(6) . .
C47A C48A C31A 120.6(6) . .
C47A C48A C49A 119.8(5) . .
C31A C48A C49A 107.3(6) . .
C59A C49A C50A 120.5(6) . .
C59A C49A C48A 119.7(5) . .
C50A C49A C48A 108.4(5) . .
C51A C50A C49A 119.4(6) . .
C51A C50A C32A 120.2(7) . .
C49A C50A C32A 107.7(5) . .
C50A C51A C52A 119.8(7) . .
C50A C51A C35A 119.5(6) . .
C52A C51A C35A 109.0(6) . .
C60A C52A C51A 121.0(6) . .
C60A C52A C53A 119.2(6) . .
C51A C52A C53A 107.4(6) . .
C54A C53A C36A 121.3(6) . .
C54A C53A C52A 119.6(6) . .
C36A C53A C52A 107.5(6) . .
C53A C54A C39A 120.1(6) . .
C53A C54A C55A 120.7(6) . .
C39A C54A C55A 107.4(5) . .
C56A C55A C41A 121.6(6) . .
C56A C55A C54A 118.5(6) . .
C41A C55A C54A 107.3(6) . .
C55A C56A C60A 120.9(7) . .
C55A C56A C57A 118.3(6) . .
C60A C56A C57A 108.7(8) . .
C43A C57A C58A 120.3(5) . .
C43A C57A C56A 120.0(6) . .
C58A C57A C56A 108.0(6) . .
C46A C58A C57A 119.3(6) . .
C46A C58A C59A 118.1(7) . .
C57A C58A C59A 107.9(5) . .
C49A C59A C60A 119.8(6) . .
C49A C59A C58A 121.2(5) . .
C60A C59A C58A 107.3(5) . .
C52A C60A C56A 121.0(7) . .
C52A C60A C59A 119.4(6) . .
C56A C60A C59A 108.1(6) . .
C2B C1B C5B 102.6 . .
C2B C1B C9B 115.8 . .
C5B C1B C9B 116.7 . .
C2B C1B Co1A 127.67(13) . .
C5B C1B Co1A 122.31(12) . .
C9B C1B Co1A 68.55(12) . .
C3B C2B C12B 118.7 . .
C3B C2B C1B 111.7 . .
C12B C2B C1B 123.3 . .
C15B C3B C2B 121.3 . .
C15B C3B C4B 121.6 . .
C2B C3B C4B 107.8 . .
C18B C4B C3B 119.5 . .
C18B C4B C5B 121.9 . .
C3B C4B C5B 110.4 . .
C6B C5B C4B 117.4 . .
C6B C5B C1B 122.1 . .
C4B C5B C1B 106.6 . .
C5B C6B C20B 118.3 . .
C5B C6B C7B 118.3 . .
C20B C6B C7B 103.6 . .
C8B C7B C22B 119.2 . .
C8B C7B C6B 122.7 . .
C22B C7B C6B 109.9 . .
C7B C8B C25B 119.0 . .
C7B C8B C9B 122.8 . .
C25B C8B C9B 111.5 . .
C8B C9B C10B 102.3 . .
C8B C9B C1B 115.9 . .
C10B C9B C1B 117.4 . .
C8B C9B Co1A 129.72(12) . .
C10B C9B Co1A 122.58(11) . .
C1B C9B Co1A 64.26(12) . .
C11B C10B C26B 117.3 . .
C11B C10B C9B 120.9 . .
C26B C10B C9B 106.3 . .
C10B C11B C29B 118.7 . .
C10B C11B C12B 119.9 . .
C29B C11B C12B 104.3 . .
C13B C12B C2B 118.9 . .
C13B C12B C11B 109.6 . .
C2B C12B C11B 121.3 . .
C14B C13B C30B 120.3 . .
C14B C13B C12B 122.0 . .
C30B C13B C12B 107.9 . .
C13B C14B C15B 119.1 . .
C13B C14B C33B 119.8 . .
C15B C14B C33B 108.3 . .
C3B C15B C14B 119.8 . .
C3B C15B C16B 118.5 . .
C14B C15B C16B 108.7 . .
C17B C16B C34B 121.0 . .
C17B C16B C15B 120.1 . .
C34B C16B C15B 106.5 . .
C16B C17B C37B 120.6 . .
C16B C17B C18B 121.4 . .
C37B C17B C18B 106.5 . .
C4B C18B C19B 119.5 . .
C4B C18B C17B 118.9 . .
C19B C18B C17B 108.8 . .
C20B C19B C18B 119.8 . .
C20B C19B C38B 120.8 . .
C18B C19B C38B 108.3 . .
C19B C20B C21B 119.5 . .
C19B C20B C6B 122.3 . .
C21B C20B C6B 108.9 . .
C40B C21B C22B 120.4 . .
C40B C21B C20B 120.0 . .
C22B C21B C20B 109.1 . .
C23B C22B C21B 120.4 . .
C23B C22B C7B 121.2 . .
C21B C22B C7B 107.7 . .
C22B C23B C24B 119.4 . .
C22B C23B C42B 119.2 . .
C24B C23B C42B 108.7 . .
C25B C24B C23B 119.6 . .
C25B C24B C44B 119.2 . .
C23B C24B C44B 108.4 . .
C24B C25B C8B 121.5 . .
C24B C25B C26B 121.8 . .
C8B C25B C26B 107.1 . .
C27B C26B C25B 118.3 . .
C27B C26B C10B 122.5 . .
C25B C26B C10B 111.8 . .
C26B C27B C45B 120.2 . .
C26B C27B C28B 118.8 . .
C45B C27B C28B 109.0 . .
C29B C28B C27B 119.9 . .
C29B C28B C47B 119.6 . .
C27B C28B C47B 107.1 . .
C28B C29B C30B 120.9 . .
C28B C29B C11B 121.7 . .
C30B C29B C11B 107.9 . .
C31B C30B C13B 120.5 . .
C31B C30B C29B 119.6 . .
C13B C30B C29B 109.9 . .
C30B C31B C32B 118.9 . .
C30B C31B C48B 119.9 . .
C32B C31B C48B 108.7 . .
C33B C32B C50B 121.0 . .
C33B C32B C31B 120.4 . .
C50B C32B C31B 107.6 . .
C32B C33B C34B 119.9 . .
C32B C33B C14B 120.1 . .
C34B C33B C14B 108.0 . .
C35B C34B C33B 120.2 . .
C35B C34B C16B 118.8 . .
C33B C34B C16B 108.4 . .
C34B C35B C36B 120.8 . .
C34B C35B C51B 119.9 . .
C36B C35B C51B 106.9 . .
C37B C36B C35B 120.0 . .
C37B C36B C53B 118.3 . .
C35B C36B C53B 109.5 . .
C36B C37B C17B 118.9 . .
C36B C37B C38B 119.9 . .
C17B C37B C38B 109.4 . .
C39B C38B C37B 120.5 . .
C39B C38B C19B 120.2 . .
C37B C38B C19B 107.0 . .
C38B C39B C40B 119.9 . .
C38B C39B C54B 120.1 . .
C40B C39B C54B 107.4 . .
C21B C40B C41B 118.6 . .
C21B C40B C39B 119.6 . .
C41B C40B C39B 108.9 . .
C42B C41B C55B 121.6 . .
C42B C41B C40B 121.0 . .
C55B C41B C40B 106.4 . .
C41B C42B C43B 120.3 . .
C41B C42B C23B 120.4 . .
C43B C42B C23B 107.4 . .
C57B C43B C42B 120.1 . .
C57B C43B C44B 119.6 . .
C42B C43B C44B 107.9 . .
C45B C44B C24B 119.9 . .
C45B C44B C43B 120.1 . .
C24B C44B C43B 107.5 . .
C44B C45B C27B 120.4 . .
C44B C45B C46B 120.3 . .
C27B C45B C46B 107.2 . .
C58B C46B C47B 120.1 . .
C58B C46B C45B 120.0 . .
C47B C46B C45B 108.9 . .
C48B C47B C46B 120.5 . .
C48B C47B C28B 120.7 . .
C46B C47B C28B 107.8 . .
C47B C48B C31B 119.3 . .
C47B C48B C49B 119.5 . .
C31B C48B C49B 107.7 . .
C59B C49B C48B 119.7 . .
C59B C49B C50B 121.2 . .
C48B C49B C50B 106.7 . .
C51B C50B C32B 119.3 . .
C51B C50B C49B 118.6 . .
C32B C50B C49B 109.3 . .
C50B C51B C52B 119.1 . .
C50B C51B C35B 119.6 . .
C52B C51B C35B 110.3 . .
C60B C52B C51B 122.7 . .
C60B C52B C53B 118.7 . .
C51B C52B C53B 106.0 . .
C54B C53B C36B 122.3 . .
C54B C53B C52B 118.8 . .
C36B C53B C52B 107.3 . .
C53B C54B C55B 122.9 . .
C53B C54B C39B 118.8 . .
C55B C54B C39B 106.3 . .
C54B C55B C41B 111.0 . .
C54B C55B C56B 118.1 . .
C41B C55B C56B 118.1 . .
C60B C56B C57B 110.1 . .
C60B C56B C55B 118.4 . .
C57B C56B C55B 120.1 . .
C43B C57B C56B 119.8 . .
C43B C57B C58B 120.1 . .
C56B C57B C58B 107.4 . .
C46B C58B C57B 119.9 . .
C46B C58B C59B 118.9 . .
C57B C58B C59B 108.7 . .
C49B C59B C58B 121.3 . .
C49B C59B C60B 119.6 . .
C58B C59B C60B 106.9 . .
C52B C60B C56B 123.1 . .
C52B C60B C59B 118.7 . .
C56B C60B C59B 106.8 . .
C62A C61A P1A 115.7(5) . .
C62A C61B P1A 107.1(6) . .
C61A C62A C61B 22.6(5) . .
C61A C62A P2A 114.8(4) . .
C61B C62A P2A 107.0(5) . .
C64A C63A C68A 119.0(3) . .
C64A C63A P1A 118.1(2) . .
C68A C63A P1A 122.9(3) . .
C63A C64A C65A 120.6(4) . .
C66A C65A C64A 119.7(4) . .
C65A C66A C67A 120.4(4) . .
C66A C67A C68A 120.3(4) . .
C63A C68A C67A 120.0(4) . .
C74A C69A C70A 111.8(6) . .
C74A C69A P1A 121.4(4) . .
C70A C69A P1A 125.3(5) . .
C71A C70A C69A 122.6(8) . .
C72A C71A C70A 119.4(10) . .
C73A C72A C71A 118.1(8) . .
C72A C73A C74A 122.8(7) . .
C69A C74A C73A 123.6(6) . .
C74B C69B C70B 109.7(17) . .
C74B C69B C71C 68.3(13) . .
C70B C69B C71C 104.4(9) . .
C74B C69B P1A 135.3(17) . .
C70B C69B P1A 114.2(7) . .
C71C C69B P1A 107.3(6) . .
C71B C70B C69B 125.7(17) . .
C70B C71B C72B 102.2(17) . .
C74C C71C C69B 110.4(11) . .
C74C C71C C74B 72.9(15) . .
C69B C71C C74B 49.4(8) . .
C73B C72B C71B 125.2(13) . .
C73B C72B C74C 30.0(12) . .
C71B C72B C74C 97.8(9) . .
C72B C73B C74C 133.3(18) . .
C72B C73B C74B 113.0(19) . .
C74C C73B C74B 71.9(12) . .
C69B C74B C71C 62.2(10) . .
C69B C74B C73B 119(2) . .
C71C C74B C73B 91(2) . .
C69B C74B C74C 98.9(19) . .
C71C C74B C74C 46.4(11) . .
C73B C74B C74C 46.8(13) . .
C71C C74C C73B 118.5(14) . .
C71C C74C C74B 60.7(11) . .
C73B C74C C74B 61.2(12) . .
C71C C74C C72B 115.4(12) . .
C73B C74C C72B 16.8(7) . .
C74B C74C C72B 66.7(10) . .
C80A C75A C76A 116.0(4) . .
C80A C75A P2A 123.1(4) . .
C76A C75A P2A 120.7(4) . .
C77A C76A C75A 119.2(5) . .
C76A C77A C78A 118.1(6) . .
C79A C78A C77A 121.2(5) . .
C78A C79A C80A 121.3(5) . .
C75A C80A C79A 123.8(5) . .
C80B C75B C76B 117.7(9) . .
C80B C75B P2A 117.8(7) . .
C76B C75B P2A 116.8(6) . .
C77B C76B C75B 117.2(13) . .
C78B C77B C76B 126.2(16) . .
C77B C78B C79B 111.8(11) . .
C80B C79B C78B 119.5(12) . .
C75B C80B C79B 115.1(14) . .
C82A C81A C86A 113.5(10) . .
C82A C81A C86B 120.0(6) . .
C86A C81A C86B 28.7(7) . .
C82A C81A P2A 120.2(3) . .
C86A C81A P2A 123.8(7) . .
C86B C81A P2A 118.3(6) . .
C81A C82A C83A 121.9(4) . .
C84A C83A C82A 120.3(5) . .
C83A C84A C85A 116.1(9) . .
C83A C84A C85B 118.0(8) . .
C85A C84A C85B 32.3(7) . .
C86B C86A C85A 98(2) . .
C86B C86A C81A 82(2) . .
C85A C86A C81A 122.6(12) . .
C86B C86A C85B 67(2) . .
C85A C86A C85B 31.5(8) . .
C81A C86A C85B 113.9(11) . .
C85B C85A C86A 87(2) . .
C85B C85A C84A 82.7(17) . .
C86A C85A C84A 120.5(11) . .
C85B C85A C86B 61.1(17) . .
C86A C85A C86B 25.7(8) . .
C84A C85A C86B 113.9(11) . .
C85A C85B C86B 89.0(18) . .
C85A C85B C84A 65.0(17) . .
C86B C85B C84A 118.7(10) . .
C85A C85B C86A 61.8(16) . .
C86B C85B C86A 27.3(7) . .
C84A C85B C86A 102.4(10) . .
C86A C86B C85B 86(2) . .
C86A C86B C81A 69.4(18) . .
C85B C86B C81A 116.8(10) . .
C86A C86B C85A 56(2) . .
C85B C86B C85A 29.9(6) . .
C81A C86B C85A 102.5(9) . .
C92 C87 C88 121.0(5) . .
C92 C87 Cl1 117.8(4) . .
C88 C87 Cl1 121.2(4) . .
C87 C88 C89 119.8(5) . .
C87 C88 Cl2 120.4(4) . .
C89 C88 Cl2 119.8(4) . .
C88 C89 C90 119.2(6) . .
C91 C90 C89 120.2(5) . .
C92 C91 C90 120.3(6) . .
C91 C92 C87 119.5(6) . .
C92A C87A C88A 118.0(5) . .
C92A C87A Cl3 120.3(4) . .
C88A C87A Cl3 121.7(4) . .
C89A C88A C87A 120.7(5) . .
C89A C88A Cl4 121.1(4) . .
C87A C88A Cl4 118.3(4) . .
C90A C89A C88A 119.5(6) . .
C89A C90A C91A 121.4(5) . .
C92A C91A C90A 115.8(4) . .
C87A C92A C91A 124.6(5) . .
C88B C87B C92B 119.4(5) . .
C88B C87B Cl5 121.1(4) . .
C92B C87B Cl5 119.5(4) . .
C89B C88B C87B 119.5(5) . .
C89B C88B Cl6 119.0(4) . .
C87B C88B Cl6 121.5(5) . .
C88B C89B C90B 120.3(5) . .
C91B C90B C89B 120.6(6) . .
C92B C91B C90B 119.3(5) . .
C91B C92B C87B 120.8(5) . .

loop_
_geom_bond_atom_site_label_1
_geom_bond_atom_site_label_2
_geom_bond_distance
_geom_bond_site_symmetry_2
Co1 C11 2.079(3) 2_765
Co1 C5 2.086(4) .
Co1 C10 2.088(3) 2_765
Co1 C6 2.096(4) .
Co1 P2 2.2740(9) .
Co1 P1 2.2902(10) .
Co1A C1B 1.950(3) .
Co1A C9B 2.015(3) .
Co1A C5A 2.075(5) .
Co1A C6A 2.116(5) .
Co1A P2A 2.2711(10) .
Co1A P1A 2.2784(10) .
P1 C63 1.832(3) .
P1 C69 1.845(4) .
P1 C61 1.850(3) .
P2 C81 1.820(4) .
P2 C62 1.832(4) .
P2 C75 1.842(3) .
P1A C63A 1.829(3) .
P1A C69B 1.836(5) .
P1A C69A 1.836(5) .
P1A C61B 1.858(12) .
P1A C61A 1.900(9) .
P2A C81A 1.825(4) .
P2A C75B 1.838(4) .
P2A C75A 1.838(4) .
P2A C62A 1.843(4) .
Cl1 C87 1.733(5) .
Cl2 C88 1.739(5) .
Cl3 C87A 1.715(5) .
Cl4 C88A 1.737(5) .
Cl5 C87B 1.729(6) .
Cl6 C88B 1.726(5) .
C1 C2 1.493(5) .
C1 C5 1.556(5) .
C1 C9 1.571(4) 2_765
C1 C9 1.588(4) .
C2 C12 1.421(5) .
C2 C3 1.421(4) .
C3 C15 1.409(5) .
C3 C4 1.427(5) .
C4 C18 1.422(5) .
C4 C5 1.462(4) .
C5 C6 1.446(5) .
C6 C20 1.482(4) .
C6 C7 1.483(5) .
C7 C8 1.416(5) .
C7 C22 1.429(5) .
C8 C25 1.421(5) .
C8 C9 1.505(4) .
C9 C10 1.545(5) .
C9 C1 1.571(4) 2_765
C10 C11 1.432(5) .
C10 C26 1.448(4) .
C10 Co1 2.088(3) 2_765
C11 C12 1.486(4) .
C11 C29 1.492(5) .
C11 Co1 2.079(3) 2_765
C12 C13 1.423(5) .
C13 C14 1.399(5) .
C13 C30 1.427(6) .
C14 C15 1.413(6) .
C14 C33 1.444(5) .
C15 C16 1.463(5) .
C16 C17 1.390(5) .
C16 C34 1.450(6) .
C17 C18 1.437(5) .
C17 C37 1.440(5) .
C18 C19 1.446(5) .
C19 C20 1.384(5) .
C19 C38 1.463(5) .
C20 C21 1.433(5) .
C21 C22 1.426(5) .
C21 C40 1.437(5) .
C22 C23 1.397(5) .
C23 C24 1.414(6) .
C23 C42 1.451(5) .
C24 C25 1.407(5) .
C24 C44 1.438(6) .
C25 C26 1.429(5) .
C26 C27 1.414(5) .
C27 C45 1.436(5) .
C27 C28 1.451(6) .
C28 C29 1.366(5) .
C28 C47 1.464(5) .
C29 C30 1.438(5) .
C30 C31 1.424(5) .
C31 C32 1.425(6) .
C31 C48 1.438(6) .
C32 C33 1.405(6) .
C32 C50 1.428(5) .
C33 C34 1.429(6) .
C34 C35 1.413(5) .
C35 C51 1.423(6) .
C35 C36 1.427(6) .
C36 C37 1.427(6) .
C36 C53 1.451(6) .
C37 C38 1.445(5) .
C38 C39 1.371(5) .
C39 C40 1.440(5) .
C39 C54 1.489(6) .
C40 C41 1.435(6) .
C41 C42 1.391(5) .
C41 C55 1.429(6) .
C42 C43 1.433(6) .
C43 C57 1.399(6) .
C43 C44 1.456(5) .
C44 C45 1.389(6) .
C45 C46 1.449(6) .
C46 C58 1.416(6) .
C46 C47 1.437(6) .
C47 C48 1.385(6) .
C48 C49 1.468(5) .
C49 C59 1.382(6) .
C49 C50 1.455(6) .
C50 C51 1.435(6) .
C51 C52 1.435(6) .
C52 C60 1.376(6) .
C52 C53 1.476(6) .
C53 C54 1.366(6) .
C54 C55 1.434(6) .
C55 C56 1.432(6) .
C56 C60 1.423(6) .
C56 C57 1.448(6) .
C57 C58 1.445(6) .
C58 C59 1.437(6) .
C59 C60 1.479(6) .
C61 C62 1.541(5) .
C63 C68 1.389(5) .
C63 C64 1.395(5) .
C64 C65 1.386(6) .
C65 C66 1.386(7) .
C66 C67 1.374(7) .
C67 C68 1.388(5) .
C69 C70 1.382(5) .
C69 C74 1.402(5) .
C70 C71 1.414(6) .
C71 C72 1.377(7) .
C72 C73 1.379(7) .
C73 C74 1.398(5) .
C75 C76 1.390(6) .
C75 C80 1.396(5) .
C76 C77 1.393(6) .
C77 C78 1.376(8) .
C78 C79 1.354(7) .
C79 C80 1.392(5) .
C81 C82 1.378(6) .
C81 C86 1.394(7) .
C82 C83 1.386(7) .
C83 C84 1.372(9) .
C84 C85 1.379(9) .
C85 C86 1.376(6) .
C1A C2A 1.502(7) .
C1A C9A 1.581(7) .
C1A C5A 1.586(7) .
C2A C12A 1.389(10) .
C2A C3A 1.428(8) .
C3A C15A 1.397(7) .
C3A C4A 1.441(7) .
C4A C18A 1.367(8) .
C4A C5A 1.449(7) .
C5A C6A 1.416(7) .
C6A C7A 1.482(8) .
C6A C20A 1.515(7) .
C7A C8A 1.363(9) .
C7A C22A 1.447(8) .
C8A C25A 1.429(8) .
C8A C9A 1.516(8) .
C9A C10A 1.603(8) .
C10A C11A 1.434(7) .
C10A C26A 1.446(8) .
C11A C12A 1.476(8) .
C11A C29A 1.512(8) .
C12A C13A 1.442(7) .
C13A C14A 1.401(7) .
C13A C30A 1.417(9) .
C14A C15A 1.423(9) .
C14A C33A 1.457(8) .
C15A C16A 1.463(8) .
C16A C17A 1.393(8) .
C16A C34A 1.472(10) .
C17A C37A 1.452(7) .
C17A C18A 1.457(8) .
C18A C19A 1.457(8) .
C19A C20A 1.368(7) .
C19A C38A 1.461(8) .
C20A C21A 1.421(8) .
C21A C40A 1.414(8) .
C21A C22A 1.445(7) .
C22A C23A 1.376(10) .
C23A C24A 1.426(8) .
C23A C42A 1.465(9) .
C24A C25A 1.406(7) .
C24A C44A 1.447(10) .
C25A C26A 1.444(8) .
C26A C27A 1.387(8) .
C27A C28A 1.442(8) .
C27A C45A 1.452(7) .
C28A C29A 1.362(9) .
C28A C47A 1.461(8) .
C29A C30A 1.457(8) .
C30A C31A 1.400(9) .
C31A C48A 1.444(10) .
C31A C32A 1.448(9) .
C32A C33A 1.378(9) .
C32A C50A 1.457(8) .
C33A C34A 1.446(9) .
C34A C35A 1.395(8) .
C35A C36A 1.453(8) .
C35A C51A 1.459(9) .
C36A C37A 1.415(9) .
C36A C53A 1.441(10) .
C37A C38A 1.442(8) .
C38A C39A 1.384(9) .
C39A C40A 1.454(8) .
C39A C54A 1.459(9) .
C40A C41A 1.438(9) .
C41A C42A 1.396(8) .
C41A C55A 1.447(8) .
C42A C43A 1.431(10) .
C43A C57A 1.390(9) .
C43A C44A 1.451(8) .
C44A C45A 1.395(8) .
C45A C46A 1.430(11) .
C46A C58A 1.410(12) .
C46A C47A 1.434(10) .
C47A C48A 1.391(8) .
C48A C49A 1.457(7) .
C49A C59A 1.375(9) .
C49A C50A 1.451(10) .
C50A C51A 1.399(9) .
C51A C52A 1.440(9) .
C52A C60A 1.372(9) .
C52A C53A 1.480(9) .
C53A C54A 1.379(8) .
C54A C55A 1.473(9) .
C55A C56A 1.385(12) .
C56A C60A 1.443(10) .
C56A C57A 1.461(9) .
C57A C58A 1.453(9) .
C58A C59A 1.475(9) .
C59A C60A 1.471(8) .
C1B C2B 1.4894 .
C1B C5B 1.5482 .
C1B C9B 1.5877 .
C2B C3B 1.4215 .
C2B C12B 1.4265 .
C3B C15B 1.4135 .
C3B C4B 1.4235 .
C4B C18B 1.4134 .
C4B C5B 1.4681 .
C5B C6B 1.4498 .
C6B C20B 1.4776 .
C6B C7B 1.4882 .
C7B C8B 1.4163 .
C7B C22B 1.4299 .
C8B C25B 1.4205 .
C8B C9B 1.5040 .
C9B C10B 1.5518 .
C10B C11B 1.4408 .
C10B C26B 1.4460 .
C11B C29B 1.4832 .
C11B C12B 1.4948 .
C12B C13B 1.4251 .
C13B C14B 1.3999 .
C13B C30B 1.4226 .
C14B C15B 1.4160 .
C14B C33B 1.4400 .
C15B C16B 1.4543 .
C16B C17B 1.3727 .
C16B C34B 1.4497 .
C17B C37B 1.4500 .
C17B C18B 1.4563 .
C18B C19B 1.4423 .
C19B C20B 1.3841 .
C19B C38B 1.4534 .
C20B C21B 1.4420 .
C21B C40B 1.4166 .
C21B C22B 1.4231 .
C22B C23B 1.4103 .
C23B C24B 1.4127 .
C23B C42B 1.4396 .
C24B C25B 1.4086 .
C24B C44B 1.4380 .
C25B C26B 1.4225 .
C26B C27B 1.4148 .
C27B C45B 1.4475 .
C27B C28B 1.4554 .
C28B C29B 1.3705 .
C28B C47B 1.4618 .
C29B C30B 1.4430 .
C30B C31B 1.4098 .
C31B C32B 1.4480 .
C31B C48B 1.4539 .
C32B C33B 1.3906 .
C32B C50B 1.4263 .
C33B C34B 1.4294 .
C34B C35B 1.4079 .
C35B C36B 1.4264 .
C35B C51B 1.4349 .
C36B C37B 1.4219 .
C36B C53B 1.4390 .
C37B C38B 1.4520 .
C38B C39B 1.3766 .
C39B C40B 1.4521 .
C39B C54B 1.4695 .
C40B C41B 1.4437 .
C41B C42B 1.3823 .
C41B C55B 1.4361 .
C42B C43B 1.4376 .
C43B C57B 1.4073 .
C43B C44B 1.4439 .
C44B C45B 1.3867 .
C45B C46B 1.4503 .
C46B C58B 1.3897 .
C46B C47B 1.4472 .
C47B C48B 1.3864 .
C48B C49B 1.4554 .
C49B C59B 1.3716 .
C49B C50B 1.4686 .
C50B C51B 1.4229 .
C51B C52B 1.4335 .
C52B C60B 1.3704 .
C52B C53B 1.4750 .
C53B C54B 1.3823 .
C54B C55B 1.4296 .
C55B C56B 1.4436 .
C56B C60B 1.4341 .
C56B C57B 1.4366 .
C57B C58B 1.4458 .
C58B C59B 1.4561 .
C59B C60B 1.4863 .
C61A C62A 1.458(12) .
C61B C62A 1.685(15) .
C63A C64A 1.383(5) .
C63A C68A 1.392(5) .
C64A C65A 1.405(5) .
C65A C66A 1.366(7) .
C66A C67A 1.377(8) .
C67A C68A 1.396(6) .
C69A C74A 1.322(7) .
C69A C70A 1.419(12) .
C70A C71A 1.391(14) .
C71A C72A 1.334(12) .
C72A C73A 1.301(12) .
C73A C74A 1.362(9) .
C69B C74B 1.347(19) .
C69B C70B 1.562(19) .
C69B C71C 1.569(13) .
C70B C71B 1.48(3) .
C71B C72B 1.78(3) .
C71C C74C 1.37(2) .
C71C C74B 1.65(3) .
C72B C73B 0.800(13) .
C72B C74C 2.020(19) .
C73B C74C 1.39(2) .
C73B C74B 1.67(4) .
C74B C74C 1.81(4) .
C75A C80A 1.315(6) .
C75A C76A 1.504(8) .
C76A C77A 1.379(9) .
C77A C78A 1.443(9) .
C78A C79A 1.280(9) .
C79A C80A 1.395(7) .
C75B C80B 1.380(13) .
C75B C76B 1.411(17) .
C76B C77B 1.41(2) .
C77B C78B 1.241(18) .
C78B C79B 1.57(2) .
C79B C80B 1.43(2) .
C81A C82A 1.377(6) .
C81A C86A 1.382(16) .
C81A C86B 1.461(13) .
C82A C83A 1.381(6) .
C83A C84A 1.363(7) .
C84A C85A 1.367(17) .
C84A C85B 1.496(17) .
C86A C86B 0.708(17) .
C86A C85A 1.36(2) .
C86A C85B 1.54(2) .
C85A C85B 0.806(18) .
C85A C86B 1.62(2) .
C85B C86B 1.417(17) .
C87 C92 1.373(7) .
C87 C88 1.375(6) .
C88 C89 1.379(7) .
C89 C90 1.388(10) .
C90 C91 1.378(10) .
C91 C92 1.369(10) .
C87A C92A 1.358(7) .
C87A C88A 1.421(7) .
C88A C89A 1.377(9) .
C89A C90A 1.375(9) .
C90A C91A 1.443(8) .
C91A C92A 1.373(7) .
C87B C88B 1.377(7) .
C87B C92B 1.408(8) .
C88B C89B 1.374(8) .
C89B C90B 1.384(8) .
C90B C91B 1.376(8) .
C91B C92B 1.357(9) .
